data_7213734
loop_
_publ_author_name
'Fang, Wei-Hui'
'Yang, Guo-Yu'

_publ_section_title
;
 Constructing heterometallic frameworks with highly connected topology
 based on edge-to-edge hexanuclear lanthanide clusters
;
_journal_issue 10
_journal_name_full CrystEngComm
_journal_page_first 1885
_journal_paper_doi 10.1039/c3ce42224k
_journal_volume 16
_journal_year 2014
_chemical_formula_sum 'C168 H142 Cl2 Cu14 I12 N14 O53 Sm6'
_chemical_formula_weight 6590.32
_chemical_name_systematic
;
?
;
_space_group_IT_number 1
_symmetry_cell_setting triclinic
_symmetry_space_group_name_Hall 'P 1'
_symmetry_space_group_name_H-M 'P 1'
_atom_sites_solution_hydrogens mixed
_atom_sites_solution_primary direct
_atom_sites_solution_secondary difmap
_audit_creation_method SHELXL-97
_cell_angle_alpha 84.0670(10)
_cell_angle_beta 85.012(2)
_cell_angle_gamma 71.920(2)
_cell_formula_units_Z 1
_cell_length_a 11.2148(2)
_cell_length_b 17.3605(2)
_cell_length_c 26.9709(5)
_cell_measurement_reflns_used 24585
_cell_measurement_temperature 293(2)
_cell_measurement_theta_max 29.3862
_cell_measurement_theta_min 2.7943
_cell_volume 4956.70(15)
_computing_structure_refinement 'SHELXL-97 (Sheldrick, 1997)'
_computing_structure_solution 'SHELXS-97 (Sheldrick, 1990)'
_diffrn_ambient_temperature 293(2)
_diffrn_measured_fraction_theta_full 0.998
_diffrn_measured_fraction_theta_max 0.998
_diffrn_measurement_device_type Mercury
_diffrn_measurement_method CCD_Profile_fitting
_diffrn_radiation_monochromator graphite
_diffrn_radiation_source 'fine-focus sealed tube'
_diffrn_radiation_type MoK\a
_diffrn_radiation_wavelength 0.71073
_diffrn_reflns_av_R_equivalents 0.0322
_diffrn_reflns_av_sigmaI/netI 0.0509
_diffrn_reflns_limit_h_max 13
_diffrn_reflns_limit_h_min -12
_diffrn_reflns_limit_k_max 20
_diffrn_reflns_limit_k_min -20
_diffrn_reflns_limit_l_max 32
_diffrn_reflns_limit_l_min -31
_diffrn_reflns_number 50878
_diffrn_reflns_theta_full 25.00
_diffrn_reflns_theta_max 25.00
_diffrn_reflns_theta_min 2.80
_diffrn_standards_decay_% none
_diffrn_standards_interval_count none
_diffrn_standards_interval_time none
_diffrn_standards_number none
_exptl_absorpt_coefficient_mu 5.186
_exptl_absorpt_correction_T_max 1.00000
_exptl_absorpt_correction_T_min 0.93937
_exptl_absorpt_correction_type multi-scan
_exptl_absorpt_process_details 'SADABS (Sheldrick, 1996)'
_exptl_crystal_colour 'dark red'
_exptl_crystal_density_diffrn 2.208
_exptl_crystal_density_method 'not measured'
_exptl_crystal_description prism
_exptl_crystal_F_000 3120
_exptl_crystal_size_max 0.42
_exptl_crystal_size_mid 0.24
_exptl_crystal_size_min 0.13
_refine_diff_density_max 2.709
_refine_diff_density_min -1.661
_refine_diff_density_rms 0.169
_refine_ls_abs_structure_details 'Flack H D (1983), Acta Cryst. A39, 876-881'
_refine_ls_abs_structure_Flack 0.00
_refine_ls_extinction_method none
_refine_ls_goodness_of_fit_ref 1.026
_refine_ls_hydrogen_treatment constr
_refine_ls_matrix_type full
_refine_ls_number_parameters 2377
_refine_ls_number_reflns 28838
_refine_ls_number_restraints 85
_refine_ls_restrained_S_all 1.026
_refine_ls_R_factor_all 0.0534
_refine_ls_R_factor_gt 0.0475
_refine_ls_shift/su_max 0.065
_refine_ls_shift/su_mean 0.001
_refine_ls_structure_factor_coef Fsqd
_refine_ls_weighting_details 'calc w=1/[\s^2^(Fo^2^)+(0.1000P)^2^+0.0000P] where P=(Fo^2^+2Fc^2^)/3'
_refine_ls_weighting_scheme calc
_refine_ls_wR_factor_gt 0.1328
_refine_ls_wR_factor_ref 0.1382
_reflns_number_gt 26399
_reflns_number_total 28838
_reflns_threshold_expression >2sigma(I)
_cod_data_source_file c3ce42224k.txt
_cod_data_source_block 2
_cod_original_cell_volume 4956.71(14)
_cod_original_sg_symbol_H-M p1
_cod_database_code 7213734

loop_
_symmetry_equiv_pos_as_xyz
'x, y, z'

loop_
_atom_site_label
_atom_site_type_symbol
_atom_site_fract_x
_atom_site_fract_y
_atom_site_fract_z
_atom_site_U_iso_or_equiv
_atom_site_adp_type
_atom_site_occupancy
_atom_site_symmetry_multiplicity
_atom_site_calc_flag
_atom_site_refinement_flags
Sm1 Sm -0.24666(5) -0.05589(4) 0.59488(2) 0.02419(14) Uani 1 1 d .
Sm2 Sm 0.13538(5) -0.10303(4) 0.60798(2) 0.02483(14) Uani 1 1 d .
Sm3 Sm -0.05884(5) 0.11140(4) 0.56859(2) 0.02376(14) Uani 1 1 d .
Sm4 Sm 0.25807(5) 0.09920(3) 0.62783(2) 0.02176(13) Uani 1 1 d .
Sm5 Sm 0.07281(6) 0.31937(4) 0.57509(3) 0.02990(15) Uani 1 1 d .
Sm6 Sm 0.45207(5) 0.27779(4) 0.60158(2) 0.02661(14) Uani 1 1 d .
Cu1 Cu -0.3942(3) -0.29155(19) 1.16130(11) 0.0631(7) Uani 0.80 1 d P
Cu1' Cu -0.6044(7) -0.2961(5) 1.1412(3) 0.0339(18) Uani 0.20 1 d P
Cu2 Cu -0.3069(2) -0.17905(13) 1.10655(9) 0.0582(5) Uani 1 1 d .
Cu3 Cu -0.50914(18) -0.02821(12) 1.13980(7) 0.0435(4) Uani 1 1 d .
Cu4 Cu -0.46070(18) 0.08410(11) 1.07437(6) 0.0405(4) Uani 1 1 d .
Cu5 Cu -0.29934(18) 0.12685(12) 1.13223(7) 0.0464(4) Uani 1 1 d .
Cu6 Cu -0.25011(19) 0.22541(13) 1.05830(7) 0.0502(5) Uani 1 1 d .
Cu7 Cu -0.3676(2) 0.47855(14) 1.04125(9) 0.0663(6) Uani 1 1 d .
Cu8 Cu -0.1912(4) -0.5157(2) 1.12471(13) 0.0460(9) Uani 0.50 1 d P
Cu8' Cu -0.1853(7) -0.4256(5) 1.1442(3) 0.125(3) Uani 0.50 1 d P
Cu9 Cu 0.1827(3) -0.41104(14) 1.04205(8) 0.0676(6) Uani 1 1 d .
Cu10 Cu -0.4036(2) -0.25572(14) 1.04765(8) 0.0603(5) Uani 1 1 d .
Cu11 Cu -0.0323(3) -0.32522(17) 1.09365(12) 0.0819(7) Uani 1 1 d .
Cu12 Cu 0.1009(3) -0.06840(18) 1.10950(7) 0.0813(8) Uani 1 1 d .
Cu13 Cu 0.1005(5) 0.3156(3) 1.08721(10) 0.1362(16) Uani 1 1 d .
I1 I -0.17985(10) -0.23541(6) 1.02249(4) 0.0493(2) Uani 1 1 d .
I2 I -0.55632(9) -0.15990(6) 1.11248(4) 0.0470(2) Uani 1 1 d .
I3 I -0.27163(8) -0.03609(5) 1.11416(3) 0.03420(19) Uani 1 1 d .
I4 I -0.69606(9) 0.08557(6) 1.10108(4) 0.0450(2) Uani 1 1 d .
I5 I -0.48555(8) 0.23678(5) 1.09124(4) 0.0378(2) Uani 1 1 d .
I6 I -0.06600(9) 0.11414(6) 1.10259(4) 0.0450(2) Uani 1 1 d .
I7 I -0.20781(12) 0.35744(6) 1.08628(5) 0.0630(3) Uani 1 1 d .
I8 I -0.60108(10) 0.47041(7) 1.04476(6) 0.0660(4) Uani 1 1 d .
I9 I -0.39489(10) -0.39752(6) 1.09769(4) 0.04055(19) Uani 1 1 d .
I10 I 0.01927(10) -0.48659(6) 1.09062(4) 0.0479(2) Uani 1 1 d .
I11 I 0.18472(10) -0.28620(6) 1.09244(5) 0.0515(3) Uani 1 1 d .
I12 I -0.17014(9) -0.27940(6) 1.17723(4) 0.0477(2) Uani 1 1 d .
C1 C 0.0340(19) -0.3943(11) 0.9519(6) 0.060(5) Uani 1 1 d .
C2 C 0.197(2) -0.3313(13) 0.9435(7) 0.075(6) Uani 1 1 d .
C3 C -0.006(2) -0.3634(12) 0.9058(7) 0.069(5) Uani 1 1 d .
C4 C 0.161(2) -0.3073(15) 0.8915(8) 0.082(6) Uani 1 1 d .
C5 C 0.0562(16) -0.3175(10) 0.8741(7) 0.054(4) Uani 1 1 d U
C6 C 0.0194(17) -0.2850(10) 0.8243(6) 0.051(4) Uani 1 1 d .
C7 C -0.1055(16) -0.2495(12) 0.8142(7) 0.059(5) Uani 1 1 d .
C8 C 0.1141(17) -0.2909(10) 0.7858(7) 0.061(5) Uani 1 1 d .
C9 C -0.1381(19) -0.2178(11) 0.7662(7) 0.061(5) Uani 1 1 d .
C10 C 0.0845(15) -0.2602(9) 0.7378(6) 0.048(4) Uani 1 1 d .
C11 C -0.0412(14) -0.2211(9) 0.7281(6) 0.045(4) Uani 1 1 d .
C12 C -0.0695(19) -0.1816(10) 0.6768(6) 0.055(4) Uani 1 1 d .
C13 C -0.5165(18) 0.1314(11) 0.9683(6) 0.062(5) Uani 1 1 d .
C14 C -0.3587(17) 0.0063(9) 0.9772(6) 0.050(4) Uani 1 1 d .
C15 C -0.5164(17) 0.1272(9) 0.9184(5) 0.047(4) Uani 1 1 d .
C16 C -0.3586(16) 0.0000(9) 0.9264(6) 0.049(4) Uani 1 1 d .
C17 C -0.4342(12) 0.0608(8) 0.8954(5) 0.031(3) Uani 1 1 d .
C18 C -0.4344(11) 0.0554(7) 0.8404(5) 0.026(3) Uani 1 1 d .
C19 C -0.5479(12) 0.0863(8) 0.8165(5) 0.032(3) Uani 1 1 d .
C20 C -0.3265(14) 0.0208(9) 0.8131(5) 0.038(3) Uani 1 1 d .
C21 C -0.5507(12) 0.0828(8) 0.7649(5) 0.032(3) Uani 1 1 d .
C22 C -0.3276(11) 0.0185(9) 0.7614(5) 0.032(3) Uani 1 1 d .
C23 C -0.4426(13) 0.0491(8) 0.7382(5) 0.033(3) Uani 1 1 d .
C24 C -0.4484(13) 0.0503(9) 0.6819(5) 0.036(3) Uani 1 1 d .
C25 C 0.520(4) -0.164(2) 0.9485(15) 0.056(9) Uiso 0.50 1 d P
C25' C 0.462(4) -0.1684(19) 0.9562(14) 0.048(8) Uiso 0.50 1 d P
C26 C 0.542(4) -0.161(3) 0.9007(18) 0.076(11) Uiso 0.50 1 d P
C26' C 0.461(3) -0.1540(15) 0.9080(10) 0.030(5) Uiso 0.50 1 d P
C27 C 0.4868(16) -0.2142(9) 0.8749(6) 0.049(4) Uani 1 1 d .
C28 C 0.541(4) -0.290(2) 0.8982(15) 0.061(9) Uiso 0.50 1 d P
C28' C 0.469(4) -0.282(2) 0.9042(14) 0.057(9) Uiso 0.50 1 d P
C29 C 0.570(3) -0.3020(18) 0.9497(12) 0.045(7) Uiso 0.50 1 d P
C29' C 0.496(3) -0.2918(16) 0.9566(11) 0.036(6) Uiso 0.50 1 d P
C30 C 0.4604(15) -0.2016(8) 0.8211(5) 0.040(3) Uani 1 1 d .
C31 C 0.4582(16) -0.1273(10) 0.7927(6) 0.049(4) Uani 1 1 d .
C32 C 0.441(2) -0.2629(11) 0.7963(7) 0.065(5) Uani 1 1 d .
C33 C 0.4234(15) -0.1151(10) 0.7450(8) 0.054(4) Uani 1 1 d .
C34 C 0.4138(18) -0.2540(12) 0.7468(7) 0.066(5) Uani 1 1 d .
C35 C 0.3957(13) -0.1740(10) 0.7219(5) 0.045(4) Uani 1 1 d .
C36 C 0.3385(14) -0.1560(10) 0.6707(6) 0.047(4) Uani 1 1 d .
C37 C 0.224(4) -0.048(3) 1.0082(16) 0.066(10) Uiso 0.50 1 d P
C37' C 0.173(3) -0.0149(16) 1.0095(10) 0.028(5) Uiso 0.50 1 d P
C38 C 0.183(2) -0.0192(14) 0.9592(6) 0.075(7) Uani 1 1 d .
C39 C 0.1053(15) -0.0501(9) 0.9332(5) 0.041(3) Uani 1 1 d .
C40 C 0.0268(16) -0.0835(10) 0.9638(5) 0.047(4) Uani 1 1 d .
C41 C 0.0266(14) -0.0884(10) 1.0165(5) 0.043(4) Uani 1 1 d .
C42 C 0.1056(12) -0.0390(8) 0.8778(4) 0.030(3) Uani 1 1 d .
C43 C 0.1518(13) 0.0198(9) 0.8500(5) 0.034(3) Uani 1 1 d .
C44 C 0.0520(17) -0.0832(9) 0.8513(5) 0.043(4) Uani 1 1 d .
C45 C 0.1566(12) 0.0290(8) 0.7994(5) 0.031(3) Uani 1 1 d .
C46 C 0.0560(17) -0.0759(9) 0.7998(5) 0.043(4) Uani 1 1 d .
C47 C 0.1066(11) -0.0196(7) 0.7735(5) 0.026(3) Uani 1 1 d .
C48 C 0.1146(14) -0.0114(9) 0.7162(6) 0.042(2) Uani 1 1 d U
C49 C 0.1737(19) 0.3566(13) 0.9888(6) 0.066(5) Uani 1 1 d .
C50 C 0.0897(14) 0.2503(9) 0.9956(6) 0.042(2) Uani 1 1 d U
C51 C 0.1990(15) 0.3482(12) 0.9363(5) 0.055(5) Uani 1 1 d .
C52 C 0.1063(19) 0.2442(11) 0.9458(6) 0.060(5) Uani 1 1 d .
C53 C 0.1602(12) 0.2936(7) 0.9136(5) 0.025(3) Uani 1 1 d .
C54 C 0.1794(12) 0.2850(8) 0.8593(5) 0.030(3) Uani 1 1 d .
C55 C 0.2671(13) 0.3140(8) 0.8318(5) 0.031(3) Uani 1 1 d .
C56 C 0.1054(12) 0.2520(8) 0.8325(5) 0.032(3) Uani 1 1 d .
C57 C 0.2942(13) 0.3029(9) 0.7813(5) 0.033(3) Uani 1 1 d .
C58 C 0.1321(13) 0.2392(8) 0.7835(5) 0.036(3) Uani 1 1 d .
C59 C 0.2270(11) 0.2628(7) 0.7573(5) 0.028(3) Uani 1 1 d .
C60 C 0.2606(11) 0.2422(8) 0.7052(4) 0.026(3) Uani 1 1 d .
C61 C -0.3777(17) 0.5031(9) 0.9309(6) 0.051(4) Uani 1 1 d .
C62 C -0.179(2) 0.4728(10) 0.9583(7) 0.058(5) Uani 1 1 d .
C63 C -0.333(2) 0.4934(10) 0.8823(7) 0.062(5) Uani 1 1 d .
C64 C -0.1287(17) 0.4627(12) 0.9086(7) 0.060(5) Uani 1 1 d .
C65 C -0.2054(16) 0.4740(9) 0.8698(6) 0.048(4) Uani 1 1 d .
C66 C -0.1525(15) 0.4537(8) 0.8189(6) 0.046(4) Uani 1 1 d .
C67 C -0.2190(17) 0.4153(10) 0.7910(6) 0.052(4) Uani 1 1 d .
C68 C -0.0473(16) 0.4682(9) 0.7975(6) 0.050(4) Uani 1 1 d .
C69 C -0.169(2) 0.3903(10) 0.7454(7) 0.066(5) Uani 1 1 d .
C70 C 0.0023(15) 0.4448(10) 0.7492(6) 0.052(4) Uani 1 1 d .
C71 C -0.0610(14) 0.4050(10) 0.7220(7) 0.049(4) Uani 1 1 d .
C72 C -0.0136(13) 0.3746(8) 0.6714(6) 0.041(4) Uani 1 1 d .
C73 C 0.8297(14) 0.1556(11) 0.9611(6) 0.052(4) Uani 1 1 d .
C74 C 0.6773(15) 0.2831(9) 0.9549(6) 0.045(4) Uani 1 1 d .
C75 C 0.8255(14) 0.1510(8) 0.9082(6) 0.040(3) Uani 1 1 d .
C76 C 0.6700(15) 0.2826(9) 0.9040(6) 0.044(4) Uani 1 1 d .
C77 C 0.7474(12) 0.2155(8) 0.8800(5) 0.030(3) Uani 1 1 d .
C78 C 0.7440(11) 0.2098(8) 0.8244(4) 0.026(3) Uani 1 1 d .
C79 C 0.8514(13) 0.1683(9) 0.7969(5) 0.035(3) Uani 1 1 d .
C80 C 0.6325(12) 0.2466(9) 0.8003(5) 0.035(3) Uani 1 1 d .
C81 C 0.8467(12) 0.1651(8) 0.7451(5) 0.031(3) Uani 1 1 d .
C82 C 0.6272(13) 0.2427(9) 0.7498(5) 0.038(3) Uani 1 1 d .
C83 C 0.7371(11) 0.2010(7) 0.7219(5) 0.023(2) Uiso 1 1 d .
C84 C 0.7303(11) 0.1973(7) 0.6653(4) 0.024(3) Uani 1 1 d .
C85 C 0.408(3) -0.2899(16) 0.2447(11) 0.032(4) Uiso 0.50 1 d P
C85' C 0.379(4) -0.302(2) 0.2161(16) 0.063(9) Uiso 0.50 1 d P
C86 C 0.353(3) -0.2809(16) 0.2883(12) 0.032(4) Uiso 0.50 1 d P
C86' C 0.270(4) -0.282(2) 0.2950(15) 0.060(9) Uiso 0.50 1 d P
C87 C 0.442(3) -0.2979(16) 0.3308(11) 0.033(6) Uiso 0.50 1 d P
C87' C 0.373(4) -0.292(2) 0.3144(17) 0.057(9) Uiso 0.50 1 d P
C88 C 0.559(9) -0.305(6) 0.316(4) 0.15(4) Uiso 0.50 1 d P
C88' C 0.565(3) -0.336(2) 0.3188(13) 0.042(8) Uiso 0.50 1 d P
C89 C 0.682(8) -0.331(5) 0.253(4) 0.16(3) Uiso 0.50 1 d P
C89' C 0.607(2) -0.3350(14) 0.2716(10) 0.026(5) Uiso 0.50 1 d P
C90 C 0.381(2) -0.2799(11) 0.3830(7) 0.070(6) Uani 1 1 d .
C91 C 0.2738(16) -0.2925(10) 0.4064(6) 0.048(4) Uani 1 1 d .
C92 C 0.454(2) -0.2396(14) 0.4072(8) 0.081(7) Uani 1 1 d .
C93 C 0.2404(15) -0.2684(9) 0.4524(6) 0.048(4) Uani 1 1 d .
C94 C 0.4088(19) -0.2100(14) 0.4502(8) 0.072(6) Uani 1 1 d .
C95 C 0.3040(13) -0.2266(9) 0.4762(5) 0.037(3) Uani 1 1 d .
C96 C 0.2582(13) -0.1945(8) 0.5236(5) 0.034(3) Uani 1 1 d .
C97 C 0.150(2) -0.0419(14) 0.2090(9) 0.081(6) Uani 1 1 d U
C98 C 0.0306(16) -0.1299(10) 0.2097(6) 0.049(4) Uani 1 1 d .
C99 C 0.1383(16) -0.0449(10) 0.2573(7) 0.049(4) Uani 1 1 d U
C100 C 0.0240(18) -0.1377(10) 0.2584(6) 0.053(4) Uani 1 1 d .
C101 C 0.0692(19) -0.0916(11) 0.2862(6) 0.058(3) Uani 1 1 d .
C102 C 0.0552(12) -0.0899(8) 0.3414(4) 0.028(3) Uani 1 1 d .
C103 C 0.1264(14) -0.0607(10) 0.3678(5) 0.043(3) Uani 1 1 d .
C104 C -0.0420(13) -0.1203(8) 0.3676(5) 0.030(3) Uani 1 1 d .
C105 C 0.0998(14) -0.0523(9) 0.4198(5) 0.037(3) Uani 1 1 d .
C106 C -0.0616(12) -0.1145(8) 0.4189(5) 0.029(3) Uani 1 1 d .
C107 C 0.0056(11) -0.0783(7) 0.4446(5) 0.026(3) Uani 1 1 d .
C108 C -0.0287(12) -0.0678(8) 0.5006(4) 0.030(3) Uani 1 1 d .
C109 C -0.402(2) 0.1901(10) 0.2307(6) 0.062(5) Uani 1 1 d .
C110 C -0.2584(16) 0.0658(9) 0.2381(6) 0.050(4) Uani 1 1 d .
C111 C -0.4125(17) 0.1974(10) 0.2818(6) 0.049(4) Uani 1 1 d .
C112 C -0.2600(15) 0.0646(9) 0.2879(5) 0.044(4) Uani 1 1 d .
C113 C -0.3377(13) 0.1340(8) 0.3129(5) 0.031(3) Uani 1 1 d .
C114 C -0.3424(13) 0.1340(8) 0.3670(5) 0.035(3) Uani 1 1 d .
C115 C -0.4539(13) 0.1736(9) 0.3953(5) 0.038(3) Uani 1 1 d .
C116 C -0.2326(12) 0.0989(9) 0.3921(5) 0.034(3) Uani 1 1 d .
C117 C -0.4528(13) 0.1735(9) 0.4464(5) 0.036(3) Uani 1 1 d .
C118 C -0.2333(11) 0.0963(8) 0.4436(5) 0.030(3) Uani 1 1 d .
C119 C -0.3462(12) 0.1347(7) 0.4706(4) 0.025(3) Uani 1 1 d .
C120 C -0.3457(9) 0.1305(6) 0.5269(4) 0.015(2) Uani 1 1 d .
C121 C 0.4157(14) 0.0360(9) 0.2368(5) 0.042(4) Uani 1 1 d .
C122 C 0.5482(17) -0.0931(9) 0.2442(6) 0.048(4) Uani 1 1 d .
C123 C 0.4121(14) 0.0416(9) 0.2891(5) 0.039(3) Uani 1 1 d .
C124 C 0.5499(18) -0.0930(10) 0.2963(6) 0.054(4) Uani 1 1 d .
C125 C 0.4818(12) -0.0230(8) 0.3198(5) 0.034(3) Uani 1 1 d .
C126 C 0.4786(11) -0.0207(7) 0.3733(5) 0.030(3) Uani 1 1 d .
C127 C 0.3696(12) 0.0264(8) 0.3997(5) 0.031(3) Uani 1 1 d .
C128 C 0.5853(12) -0.0593(8) 0.4006(5) 0.031(3) Uani 1 1 d .
C129 C 0.3652(11) 0.0342(9) 0.4500(5) 0.033(3) Uani 1 1 d .
C130 C 0.5831(13) -0.0486(8) 0.4519(5) 0.035(3) Uani 1 1 d .
C131 C 0.4749(11) -0.0023(7) 0.4758(4) 0.024(3) Uani 1 1 d .
C132 C 0.4744(11) 0.0148(8) 0.5303(4) 0.026(3) Uani 1 1 d .
C133 C 0.185(3) 0.3215(19) 0.1863(8) 0.100(9) Uani 1 1 d .
C134 C 0.098(4) 0.234(2) 0.1768(15) 0.056(8) Uiso 0.50 1 d P
C234 C 0.027(3) 0.2595(19) 0.1810(12) 0.045(7) Uiso 0.50 1 d P
C135 C 0.200(2) 0.2997(16) 0.2353(7) 0.081(7) Uani 1 1 d .
C136 C 0.088(3) 0.218(2) 0.2297(13) 0.048(8) Uiso 0.50 1 d P
C236 C 0.017(4) 0.237(2) 0.2371(14) 0.056(9) Uiso 0.50 1 d P
C137 C 0.1203(13) 0.2525(8) 0.2614(5) 0.036(3) Uani 1 1 d .
C138 C 0.1257(13) 0.2366(9) 0.3167(5) 0.037(3) Uani 1 1 d .
C139 C 0.1800(18) 0.2759(9) 0.3459(6) 0.049(4) Uani 1 1 d .
C140 C 0.0632(16) 0.1807(11) 0.3399(6) 0.049(4) Uani 1 1 d .
C141 C 0.1711(16) 0.2647(10) 0.3962(6) 0.046(4) Uani 1 1 d .
C142 C 0.0596(14) 0.1671(10) 0.3911(6) 0.044(4) Uani 1 1 d .
C143 C 0.1133(13) 0.2074(8) 0.4201(5) 0.033(3) Uani 1 1 d .
C144 C 0.0997(12) 0.1990(7) 0.4754(4) 0.031(3) Uani 1 1 d .
C150 C -0.1965(14) 0.3945(10) 0.3579(6) 0.047(4) Uani 1 1 d .
C151 C -0.2418(16) 0.3304(11) 0.3783(7) 0.056(4) Uani 1 1 d .
C152 C -0.157(2) 0.4330(11) 0.3929(8) 0.072(6) Uani 1 1 d .
C153 C -0.2327(15) 0.2994(9) 0.4273(5) 0.042(3) Uani 1 1 d .
C154 C -0.144(2) 0.4048(11) 0.4426(7) 0.073(6) Uani 1 1 d .
C155 C -0.1850(11) 0.3368(7) 0.4604(5) 0.030(3) Uani 1 1 d .
C156 C -0.1645(13) 0.3005(11) 0.5126(6) 0.051(4) Uani 1 1 d .
C157 C 0.228(2) 0.5592(19) 0.2147(12) 0.103(8) Uani 1 1 d .
C158 C 0.219(3) 0.559(2) 0.2689(13) 0.045(7) Uiso 0.50 1 d P
C258 C 0.204(4) 0.526(2) 0.2615(16) 0.060(9) Uiso 0.50 1 d P
C159 C 0.314(2) 0.4891(15) 0.2916(10) 0.092(5) Uani 1 1 d U
C160 C 0.427(4) 0.480(2) 0.2632(16) 0.068(10) Uiso 0.50 1 d P
C260 C 0.393(4) 0.437(3) 0.2557(19) 0.082(12) Uiso 0.50 1 d P
C161 C 0.410(2) 0.4657(15) 0.2056(10) 0.092(5) Uani 1 1 d U
C162 C 0.3064(19) 0.4678(12) 0.3434(7) 0.066(5) Uani 1 1 d .
C163 C 0.1958(17) 0.4885(13) 0.3738(8) 0.069(6) Uani 1 1 d .
C164 C 0.4151(16) 0.4275(15) 0.3695(7) 0.075(6) Uani 1 1 d .
C165 C 0.1909(16) 0.4588(12) 0.4234(8) 0.066(5) Uani 1 1 d .
C166 C 0.4140(17) 0.3956(10) 0.4193(6) 0.056(4) Uani 1 1 d .
C167 C 0.2966(15) 0.4153(9) 0.4475(6) 0.047(4) Uani 1 1 d .
C168 C 0.2933(15) 0.3802(8) 0.5016(7) 0.051(4) Uani 1 1 d .
N1 N 0.1328(15) -0.3756(8) 0.9725(5) 0.058(4) Uani 1 1 d .
N2 N -0.4391(11) 0.0744(7) 0.9994(4) 0.036(3) Uani 1 1 d .
N3 N 0.5295(15) -0.2374(8) 0.9775(5) 0.056(4) Uani 1 1 d .
N4 N 0.1081(16) -0.0683(9) 1.0384(4) 0.057(4) Uani 1 1 d .
N5 N 0.1270(17) 0.3028(9) 1.0180(5) 0.064(4) Uani 1 1 d .
N6 N -0.3005(15) 0.4909(7) 0.9682(5) 0.050(3) Uani 1 1 d .
N7 N 0.7548(12) 0.2217(7) 0.9835(5) 0.041(3) Uani 1 1 d .
N8 N 0.5260(15) -0.3134(9) 0.2317(6) 0.063(4) Uiso 1 1 d .
N9 N 0.0972(13) -0.0839(9) 0.1818(4) 0.048(3) Uani 1 1 d .
N10 N -0.3242(11) 0.1277(8) 0.2080(4) 0.040(3) Uani 1 1 d .
N11 N 0.4817(12) -0.0297(7) 0.2149(4) 0.037(3) Uani 1 1 d .
N12 N 0.1107(17) 0.2913(11) 0.1577(6) 0.077(5) Uani 1 1 d .
N13 N -0.1917(18) 0.4604(13) 0.2016(8) 0.089(6) Uani 1 1 d .
N14 N 0.317(2) 0.5373(13) 0.1863(9) 0.096(6) Uiso 1 1 d .
O1 O -0.1863(11) -0.1361(9) 0.6709(5) 0.068(4) Uani 1 1 d .
O1W O -0.4032(13) -0.1183(8) 0.6390(6) 0.076(4) Uani 1 1 d .
O2 O 0.0128(11) -0.1866(6) 0.6429(4) 0.048(3) Uani 1 1 d .
O2W O -0.2376(15) -0.1890(8) 0.5704(7) 0.089(5) Uani 1 1 d .
O3 O -0.5533(9) 0.0677(7) 0.6647(4) 0.049(3) Uani 1 1 d .
O3W O -0.0403(12) 0.4680(8) 0.5685(7) 0.086(5) Uani 1 1 d .
O4 O -0.3454(8) 0.0335(6) 0.6557(3) 0.031(2) Uani 1 1 d .
O4W O 0.3153(13) 0.4139(8) 0.6241(6) 0.084(4) Uani 1 1 d .
O5 O 0.2955(10) -0.2072(7) 0.6557(4) 0.053(3) Uani 1 1 d .
O5W O 0.5766(12) 0.3684(8) 0.5718(6) 0.080(4) Uani 1 1 d .
O6 O 0.3375(9) -0.0914(7) 0.6470(4) 0.050(3) Uani 1 1 d .
O7 O 0.0844(9) -0.0619(6) 0.6953(3) 0.037(2) Uani 1 1 d .
O8 O 0.1485(9) 0.0479(6) 0.6953(3) 0.038(2) Uani 1 1 d .
O9 O 0.2071(8) 0.2003(6) 0.6869(3) 0.034(2) Uani 1 1 d .
O10 O 0.3503(9) 0.2656(6) 0.6805(3) 0.037(2) Uani 1 1 d .
O11 O -0.0751(10) 0.3410(7) 0.6496(4) 0.050(3) Uani 1 1 d .
O12 O 0.0887(11) 0.3808(7) 0.6536(4) 0.054(3) Uani 1 1 d .
O13 O 0.6287(9) 0.2306(7) 0.6475(3) 0.039(2) Uani 1 1 d .
O14 O 0.8277(9) 0.1588(6) 0.6451(3) 0.037(2) Uani 1 1 d .
O15 O 0.1640(10) -0.2092(6) 0.5496(4) 0.045(2) Uani 1 1 d .
O16 O 0.3069(10) -0.1456(7) 0.5420(4) 0.053(3) Uani 1 1 d .
O17 O -0.1145(9) -0.0907(5) 0.5196(3) 0.035(2) Uani 1 1 d .
O18 O 0.0326(9) -0.0293(7) 0.5214(3) 0.044(2) Uani 1 1 d .
O19 O -0.2481(8) 0.0845(5) 0.5477(3) 0.0282(18) Uani 1 1 d .
O20 O -0.4408(8) 0.1728(5) 0.5497(3) 0.031(2) Uani 1 1 d .
O21 O 0.5761(8) -0.0156(6) 0.5516(4) 0.039(2) Uani 1 1 d .
O22 O 0.3730(7) 0.0549(5) 0.5503(3) 0.0270(19) Uani 1 1 d .
O23 O 0.0563(11) 0.1423(7) 0.4941(4) 0.054(3) Uani 1 1 d .
O24 O 0.1324(11) 0.2449(7) 0.5005(4) 0.049(3) Uani 1 1 d .
O25 O -0.1852(9) 0.2337(6) 0.5261(4) 0.042(2) Uani 1 1 d .
O26 O -0.1187(11) 0.3381(8) 0.5406(4) 0.061(3) Uani 1 1 d .
O27 O 0.1859(10) 0.3920(7) 0.5216(5) 0.069(4) Uani 1 1 d .
O28 O 0.3945(11) 0.3418(6) 0.5196(4) 0.046(3) Uani 1 1 d .
O29 O -0.0763(8) -0.0097(5) 0.6169(3) 0.0245(18) Uani 1 1 d .
O30 O 0.1507(8) 0.0310(6) 0.5829(3) 0.0302(19) Uani 1 1 d .
O31 O 0.0507(7) 0.1896(5) 0.6071(3) 0.0208(16) Uani 1 1 d .
O32 O 0.2896(7) 0.2243(5) 0.5839(3) 0.0247(18) Uani 1 1 d .
O33 O -0.583(2) 0.4431(13) 0.8682(7) 0.090(6) Uiso 0.50 1 d PD
O33' O -0.5393(18) 0.4263(10) 0.8174(11) 0.090(6) Uiso 0.50 1 d PD
O34 O -0.609(3) 0.5742(12) 0.8329(13) 0.150(12) Uiso 0.50 1 d PD
O34' O -0.663(3) 0.505(2) 0.8799(5) 0.150(12) Uiso 0.50 1 d PD
O35 O -0.573(2) 0.4659(17) 0.7818(7) 0.111(8) Uiso 0.50 1 d PD
O35' O -0.594(3) 0.5674(12) 0.8056(12) 0.111(8) Uiso 0.50 1 d PD
O36' O -0.7491(15) 0.5053(15) 0.8032(9) 0.073(5) Uiso 0.50 1 d PD
O36 O -0.7686(10) 0.5120(15) 0.8288(10) 0.073(5) Uiso 0.50 1 d PD
O37 O 0.0107(18) -0.305(2) 0.3468(18) 0.154(12) Uiso 0.50 1 d PD
O37' O -0.148(3) -0.3894(14) 0.3725(17) 0.154(12) Uiso 0.50 1 d PD
O38' O -0.211(2) -0.2455(11) 0.3638(13) 0.095(7) Uiso 0.50 1 d PD
O38 O -0.104(3) -0.3883(13) 0.3301(12) 0.095(7) Uiso 0.50 1 d PD
O39' O -0.067(5) -0.321(3) 0.3042(7) 0.60(10) Uiso 0.50 1 d PD
O39 O -0.138(5) -0.332(3) 0.4081(6) 0.60(10) Uiso 0.50 1 d PD
O40' O -0.010(3) -0.321(2) 0.3863(15) 0.140(12) Uiso 0.50 1 d PD
O40 O -0.201(3) -0.2465(13) 0.3339(15) 0.140(12) Uiso 0.50 1 d PD
Cl1 Cl -0.6363(5) 0.5002(3) 0.8268(3) 0.095(2) Uani 1 1 d D
Cl2 Cl -0.1114(7) -0.3184(4) 0.3558(3) 0.102(2) Uani 1 1 d D
C146 C -0.1317(19) 0.4694(10) 0.2809(6) 0.058(3) Uani 1 1 d .
C14A C -0.121(4) 0.484(2) 0.2313(15) 0.057(13) Uani 0.50 1 d P
C14B C -0.192(5) 0.511(3) 0.220(2) 0.078(16) Uani 0.50 1 d P
C147 C -0.1948(16) 0.4199(12) 0.3060(6) 0.061(5) Uani 1 1 d .
C148 C -0.286(4) 0.428(3) 0.2748(17) 0.073(11) Uiso 0.50 1 d P
C248 C -0.219(4) 0.361(2) 0.2683(16) 0.065(10) Uiso 0.50 1 d P
C149 C -0.299(7) 0.466(4) 0.223(3) 0.118(19) Uiso 0.50 1 d P
C249 C -0.218(4) 0.378(3) 0.2131(19) 0.084(12) Uiso 0.50 1 d P
O6W O 0.012(2) 0.6927(14) 0.5556(9) 0.138(8) Uani 1 1 d .
O7W O 0.512(2) 0.5175(15) 0.5057(11) 0.161(10) Uani 1 1 d .
O8W O 0.209(4) 0.538(2) 0.6953(12) 0.26(2) Uani 1 1 d .
O9W O -0.019(3) -0.4032(16) 0.6331(12) 0.181(12) Uani 1 1 d .
O10W O 0.288(2) 0.5525(9) 0.5592(9) 0.145(9) Uani 1 1 d .
O11W O 0.6873(14) 0.4417(14) 0.6292(8) 0.127(8) Uani 1 1 d .
O12W O -0.436(2) -0.2471(14) 0.5752(12) 0.173(13) Uani 1 1 d .
Cu1A Cu 0.3606(5) -0.4275(3) 1.1103(2) 0.0615(12) Uiso 0.50 1 d P
Cu1B Cu 0.3063(7) -0.4355(4) 1.1156(3) 0.0829(17) Uiso 0.50 1 d P
O13W O 0.345(3) 0.6256(19) 0.6412(13) 0.199(12) Uiso 1 1 d .

loop_
_atom_site_aniso_label
_atom_site_aniso_U_11
_atom_site_aniso_U_22
_atom_site_aniso_U_33
_atom_site_aniso_U_23
_atom_site_aniso_U_13
_atom_site_aniso_U_12
Sm1 0.0200(3) 0.0408(3) 0.0124(3) 0.0015(2) -0.0018(2) -0.0112(3)
Sm2 0.0242(3) 0.0336(3) 0.0188(3) -0.0046(2) -0.0008(2) -0.0112(3)
Sm3 0.0198(3) 0.0394(3) 0.0144(3) 0.0030(2) -0.0035(2) -0.0132(3)
Sm4 0.0198(3) 0.0374(3) 0.0103(3) -0.0050(2) -0.0001(2) -0.0112(2)
Sm5 0.0316(4) 0.0350(3) 0.0228(3) -0.0019(3) -0.0005(3) -0.0100(3)
Sm6 0.0245(3) 0.0414(4) 0.0153(3) -0.0037(3) -0.0001(2) -0.0118(3)
Cu1 0.0688(18) 0.0787(18) 0.0429(16) -0.0152(13) 0.0083(13) -0.0238(14)
Cu1' 0.036(4) 0.062(5) 0.011(4) -0.008(3) 0.003(3) -0.025(4)
Cu2 0.0645(13) 0.0607(12) 0.0581(14) -0.0126(10) -0.0031(10) -0.0293(10)
Cu3 0.0514(11) 0.0586(11) 0.0217(9) -0.0025(8) -0.0008(7) -0.0189(9)
Cu4 0.0523(11) 0.0473(10) 0.0227(9) -0.0032(7) -0.0012(7) -0.0163(8)
Cu5 0.0487(11) 0.0646(12) 0.0202(9) -0.0008(8) -0.0012(7) -0.0100(9)
Cu6 0.0552(12) 0.0742(13) 0.0235(9) -0.0011(9) -0.0028(8) -0.0236(10)
Cu7 0.0763(15) 0.0674(14) 0.0459(13) -0.0063(10) -0.0033(11) -0.0080(11)
Cu8 0.058(2) 0.056(2) 0.0221(18) 0.0088(15) 0.0044(15) -0.0194(17)
Cu8' 0.095(5) 0.154(6) 0.095(5) 0.043(5) 0.008(4) -0.013(4)
Cu9 0.0935(17) 0.0658(13) 0.0352(12) 0.0031(10) -0.0126(11) -0.0120(12)
Cu10 0.0745(15) 0.0717(13) 0.0381(12) -0.0038(10) -0.0162(10) -0.0241(11)
Cu11 0.0843(18) 0.0789(16) 0.081(2) -0.0024(14) -0.0061(15) -0.0229(14)
Cu12 0.131(2) 0.114(2) 0.0097(10) -0.0027(11) 0.0017(11) -0.0538(18)
Cu13 0.255(5) 0.164(3) 0.0119(13) -0.0037(16) -0.0083(19) -0.096(3)
I1 0.0535(6) 0.0501(5) 0.0423(6) -0.0056(4) 0.0025(4) -0.0137(4)
I2 0.0418(5) 0.0435(5) 0.0594(7) -0.0179(5) -0.0030(5) -0.0136(4)
I3 0.0373(5) 0.0339(4) 0.0336(5) -0.0042(3) -0.0042(4) -0.0130(4)
I4 0.0361(5) 0.0505(5) 0.0503(6) 0.0020(4) -0.0088(4) -0.0161(4)
I5 0.0380(5) 0.0360(5) 0.0385(5) -0.0024(4) -0.0056(4) -0.0091(4)
I6 0.0376(5) 0.0411(5) 0.0565(7) 0.0011(4) -0.0052(4) -0.0131(4)
I7 0.0759(8) 0.0400(5) 0.0821(9) 0.0033(5) -0.0370(7) -0.0247(5)
I8 0.0426(6) 0.0487(6) 0.1069(11) -0.0300(6) -0.0112(6) -0.0047(5)
I9 0.0492(5) 0.0338(4) 0.0374(5) -0.0065(3) -0.0058(4) -0.0088(3)
I10 0.0535(6) 0.0458(5) 0.0471(6) -0.0046(4) 0.0081(5) -0.0217(4)
I11 0.0496(6) 0.0432(5) 0.0656(8) -0.0094(5) -0.0054(5) -0.0177(4)
I12 0.0491(6) 0.0492(5) 0.0457(6) -0.0036(4) -0.0040(4) -0.0159(4)
C1 0.093(14) 0.062(10) 0.032(9) -0.004(7) -0.012(9) -0.032(10)
C2 0.093(15) 0.093(14) 0.038(11) 0.001(10) -0.014(10) -0.028(12)
C3 0.095(15) 0.081(13) 0.037(10) 0.004(9) -0.011(9) -0.036(11)
C4 0.073(13) 0.113(17) 0.054(13) 0.019(12) -0.017(10) -0.026(12)
C5 0.054(4) 0.054(4) 0.054(4) -0.0043(11) -0.0034(11) -0.0165(15)
C6 0.063(11) 0.057(9) 0.039(9) 0.012(7) -0.028(8) -0.024(8)
C7 0.047(10) 0.087(12) 0.044(11) 0.018(9) 0.004(8) -0.032(9)
C8 0.068(11) 0.054(10) 0.046(11) 0.015(8) 0.010(9) -0.007(8)
C9 0.084(13) 0.058(10) 0.036(10) 0.025(8) -0.009(9) -0.022(9)
C10 0.056(10) 0.047(8) 0.030(8) -0.002(6) -0.006(7) -0.001(7)
C11 0.048(9) 0.045(8) 0.040(9) 0.021(7) 0.002(7) -0.020(7)
C12 0.083(13) 0.059(10) 0.040(10) 0.007(7) -0.009(9) -0.047(10)
C13 0.076(12) 0.066(11) 0.022(8) 0.007(7) -0.005(8) 0.007(9)
C14 0.063(10) 0.042(8) 0.040(9) 0.002(7) -0.009(8) -0.012(7)
C15 0.073(11) 0.036(7) 0.022(8) 0.001(6) -0.014(7) 0.000(7)
C16 0.065(10) 0.049(9) 0.024(8) -0.009(6) -0.008(7) -0.001(8)
C17 0.029(7) 0.040(7) 0.022(7) -0.014(5) -0.005(5) -0.004(5)
C18 0.029(7) 0.027(6) 0.018(6) -0.005(5) -0.007(5) -0.001(5)
C19 0.035(7) 0.040(7) 0.020(7) -0.014(5) 0.006(5) -0.008(6)
C20 0.043(8) 0.064(9) 0.017(7) -0.001(6) -0.004(6) -0.031(7)
C21 0.026(7) 0.036(7) 0.027(7) -0.005(5) -0.003(5) 0.002(5)
C22 0.015(6) 0.058(8) 0.025(7) -0.015(6) -0.005(5) -0.008(6)
C23 0.035(7) 0.045(7) 0.024(7) -0.003(6) 0.004(6) -0.022(6)
C24 0.041(8) 0.053(8) 0.019(7) -0.009(6) -0.004(6) -0.021(6)
C27 0.064(10) 0.045(8) 0.040(9) 0.004(7) -0.031(8) -0.014(7)
C30 0.057(9) 0.040(8) 0.022(7) -0.007(6) -0.009(6) -0.010(7)
C31 0.059(10) 0.050(9) 0.036(9) -0.002(7) -0.015(7) -0.011(7)
C32 0.098(14) 0.071(11) 0.050(11) -0.001(8) -0.018(10) -0.060(11)
C33 0.035(8) 0.046(9) 0.079(14) -0.008(8) -0.007(8) -0.008(7)
C34 0.071(12) 0.083(13) 0.044(11) 0.006(9) -0.027(9) -0.019(10)
C35 0.032(8) 0.067(10) 0.027(8) -0.008(7) -0.011(6) 0.001(7)
C36 0.038(8) 0.063(10) 0.044(10) -0.021(8) -0.005(7) -0.015(7)
C38 0.128(18) 0.113(16) 0.024(9) 0.002(9) -0.021(10) -0.094(15)
C39 0.057(9) 0.043(8) 0.019(7) 0.003(6) -0.008(6) -0.012(7)
C40 0.066(11) 0.067(10) 0.014(7) 0.003(6) -0.006(7) -0.032(8)
C41 0.041(8) 0.079(11) 0.015(7) -0.013(7) -0.001(6) -0.022(7)
C42 0.032(7) 0.043(7) 0.010(6) -0.009(5) -0.002(5) -0.004(6)
C43 0.040(8) 0.053(8) 0.017(6) -0.009(6) 0.010(5) -0.028(6)
C44 0.081(11) 0.040(8) 0.019(7) -0.004(6) 0.004(7) -0.037(8)
C45 0.030(7) 0.050(8) 0.019(7) -0.011(6) 0.013(5) -0.022(6)
C46 0.085(12) 0.044(8) 0.012(7) -0.002(6) -0.002(7) -0.036(8)
C47 0.025(6) 0.035(7) 0.024(7) -0.010(5) 0.002(5) -0.015(5)
C48 0.043(2) 0.043(2) 0.042(2) -0.0032(7) -0.0023(7) -0.0128(10)
C49 0.081(13) 0.102(14) 0.031(10) -0.032(9) 0.005(8) -0.048(11)
C50 0.043(2) 0.043(2) 0.042(2) -0.0032(7) -0.0023(7) -0.0128(10)
C51 0.049(9) 0.113(14) 0.020(8) -0.028(8) 0.009(6) -0.047(10)
C52 0.089(14) 0.066(11) 0.035(9) -0.011(8) 0.019(9) -0.040(10)
C53 0.033(7) 0.026(6) 0.017(6) 0.003(5) 0.006(5) -0.011(5)
C54 0.033(7) 0.034(7) 0.028(7) -0.006(5) -0.009(5) -0.011(5)
C55 0.047(8) 0.034(7) 0.021(7) 0.003(5) -0.013(6) -0.022(6)
C56 0.024(6) 0.045(7) 0.033(8) -0.010(6) 0.007(5) -0.019(5)
C57 0.040(8) 0.052(8) 0.019(7) -0.014(6) 0.007(5) -0.027(6)
C58 0.039(8) 0.042(7) 0.029(8) 0.000(6) 0.005(6) -0.019(6)
C59 0.027(6) 0.031(6) 0.025(7) 0.003(5) 0.007(5) -0.009(5)
C60 0.026(6) 0.050(7) 0.007(5) -0.004(5) -0.004(4) -0.016(6)
C61 0.070(11) 0.042(8) 0.035(9) 0.002(7) 0.005(8) -0.011(7)
C62 0.083(14) 0.055(10) 0.042(10) 0.019(8) -0.027(9) -0.029(9)
C63 0.090(14) 0.046(9) 0.048(11) -0.013(8) -0.014(9) -0.014(9)
C64 0.064(11) 0.076(12) 0.045(11) -0.014(9) -0.009(8) -0.023(9)
C65 0.063(11) 0.038(8) 0.032(8) -0.010(6) 0.001(7) 0.001(7)
C66 0.060(10) 0.031(7) 0.034(8) -0.007(6) -0.009(7) 0.009(7)
C67 0.063(11) 0.064(10) 0.033(9) -0.001(7) -0.006(7) -0.027(8)
C68 0.055(10) 0.045(9) 0.043(9) -0.011(7) 0.000(7) -0.004(7)
C69 0.098(15) 0.044(9) 0.058(12) -0.028(8) 0.027(10) -0.026(9)
C70 0.043(9) 0.059(10) 0.049(10) -0.017(8) 0.009(7) -0.007(7)
C71 0.035(8) 0.052(9) 0.061(11) -0.018(8) -0.005(7) -0.008(7)
C72 0.030(8) 0.037(7) 0.042(9) 0.006(6) -0.001(6) 0.007(6)
C73 0.037(8) 0.080(11) 0.041(9) -0.031(8) 0.017(7) -0.020(8)
C74 0.056(10) 0.051(9) 0.026(8) -0.004(7) -0.001(7) -0.014(7)
C75 0.044(8) 0.035(7) 0.033(8) -0.002(6) -0.003(6) -0.001(6)
C76 0.052(9) 0.046(8) 0.033(8) -0.013(6) 0.003(7) -0.010(7)
C77 0.033(7) 0.036(7) 0.023(7) -0.008(5) 0.001(5) -0.014(6)
C78 0.027(6) 0.038(7) 0.014(6) -0.005(5) -0.002(5) -0.011(5)
C79 0.033(7) 0.058(9) 0.014(6) -0.004(6) -0.003(5) -0.011(6)
C80 0.024(7) 0.050(8) 0.024(7) 0.005(6) -0.006(5) -0.003(6)
C81 0.031(7) 0.043(7) 0.019(7) -0.009(5) -0.002(5) -0.009(6)
C82 0.033(7) 0.057(9) 0.019(7) -0.011(6) 0.003(5) -0.007(6)
C84 0.028(7) 0.034(6) 0.014(6) -0.011(5) 0.003(5) -0.014(5)
C90 0.104(16) 0.055(10) 0.052(11) -0.031(9) 0.012(10) -0.019(10)
C91 0.060(10) 0.055(9) 0.024(8) -0.008(7) 0.006(7) -0.010(8)
C92 0.107(17) 0.100(15) 0.065(13) -0.051(12) 0.048(12) -0.072(13)
C93 0.057(10) 0.047(9) 0.037(9) -0.025(7) 0.002(7) -0.006(7)
C94 0.075(13) 0.099(15) 0.066(13) -0.046(11) 0.021(10) -0.054(11)
C95 0.037(8) 0.056(9) 0.022(7) -0.015(6) 0.002(5) -0.020(6)
C96 0.040(8) 0.037(7) 0.035(8) -0.005(6) -0.007(6) -0.024(6)
C97 0.081(6) 0.081(6) 0.081(6) -0.0063(11) -0.0048(11) -0.025(2)
C98 0.060(10) 0.060(9) 0.023(8) -0.007(7) -0.005(7) -0.010(8)
C99 0.049(4) 0.049(4) 0.049(4) -0.0042(11) -0.0026(11) -0.0152(15)
C100 0.090(13) 0.048(9) 0.030(9) 0.001(7) 0.006(8) -0.039(9)
C101 0.087(9) 0.060(7) 0.033(7) 0.004(5) -0.005(6) -0.034(7)
C102 0.026(6) 0.037(7) 0.015(6) 0.000(5) 0.009(5) -0.005(5)
C103 0.045(9) 0.065(10) 0.023(8) -0.005(7) 0.004(6) -0.024(7)
C104 0.042(8) 0.032(6) 0.017(6) 0.000(5) 0.002(5) -0.013(6)
C105 0.048(8) 0.064(9) 0.013(6) -0.008(6) 0.004(6) -0.037(7)
C106 0.035(7) 0.040(7) 0.014(6) 0.003(5) -0.009(5) -0.013(6)
C107 0.029(6) 0.031(6) 0.023(7) -0.013(5) 0.000(5) -0.013(5)
C108 0.038(7) 0.047(7) 0.012(6) -0.007(5) -0.004(5) -0.019(6)
C109 0.091(14) 0.048(9) 0.032(9) 0.006(7) -0.006(9) -0.001(9)
C110 0.062(10) 0.038(8) 0.042(10) -0.012(7) -0.013(8) 0.001(7)
C111 0.072(11) 0.051(9) 0.028(8) -0.015(7) -0.001(7) -0.021(8)
C112 0.063(10) 0.043(8) 0.017(7) -0.011(6) 0.013(6) -0.005(7)
C113 0.043(8) 0.041(7) 0.011(6) 0.003(5) -0.015(5) -0.015(6)
C114 0.034(7) 0.042(7) 0.028(8) -0.003(6) -0.012(6) -0.008(6)
C115 0.031(7) 0.060(9) 0.020(7) -0.013(6) 0.001(5) -0.008(6)
C116 0.026(7) 0.049(8) 0.027(7) 0.000(6) -0.005(5) -0.010(6)
C117 0.038(8) 0.049(8) 0.018(7) -0.006(6) -0.002(5) -0.011(6)
C118 0.019(6) 0.047(7) 0.016(6) -0.005(5) -0.001(5) 0.000(5)
C119 0.035(7) 0.030(6) 0.012(6) 0.002(5) -0.003(5) -0.012(5)
C120 0.012(5) 0.022(5) 0.012(5) -0.008(4) 0.005(4) -0.006(4)
C121 0.045(8) 0.043(8) 0.027(8) -0.001(6) -0.014(6) 0.004(6)
C122 0.072(11) 0.032(7) 0.036(9) 0.002(6) -0.017(8) -0.009(7)
C123 0.050(9) 0.041(8) 0.028(8) -0.012(6) 0.005(6) -0.013(7)
C124 0.070(11) 0.049(9) 0.032(9) -0.011(7) -0.001(8) 0.001(8)
C125 0.030(7) 0.044(8) 0.032(8) -0.004(6) -0.013(6) -0.012(6)
C126 0.022(6) 0.031(6) 0.040(8) -0.018(6) 0.004(5) -0.008(5)
C127 0.027(7) 0.048(8) 0.016(6) -0.003(5) -0.006(5) -0.008(6)
C128 0.028(7) 0.034(7) 0.020(7) -0.009(5) -0.002(5) 0.006(5)
C129 0.016(6) 0.062(9) 0.028(7) -0.010(6) 0.001(5) -0.022(6)
C130 0.031(7) 0.045(7) 0.019(7) -0.002(6) 0.009(5) 0.000(6)
C131 0.035(7) 0.031(6) 0.010(6) -0.010(5) -0.005(5) -0.014(5)
C132 0.020(6) 0.049(7) 0.017(6) 0.002(5) -0.006(5) -0.023(6)
C133 0.12(2) 0.16(2) 0.039(12) 0.024(14) -0.017(12) -0.086(19)
C135 0.085(15) 0.135(19) 0.029(10) 0.029(11) 0.001(9) -0.052(14)
C137 0.043(8) 0.043(8) 0.018(7) -0.008(6) -0.001(6) -0.003(6)
C138 0.039(8) 0.050(8) 0.018(7) 0.004(6) 0.006(5) -0.013(6)
C139 0.081(12) 0.043(8) 0.019(7) -0.006(6) -0.006(7) -0.012(8)
C140 0.057(10) 0.076(11) 0.029(8) -0.005(7) -0.010(7) -0.038(8)
C141 0.065(10) 0.060(9) 0.022(8) 0.002(7) 0.007(7) -0.035(8)
C142 0.038(8) 0.069(10) 0.029(8) -0.003(7) 0.003(6) -0.025(7)
C143 0.042(8) 0.033(7) 0.019(7) -0.014(5) 0.014(5) -0.005(6)
C144 0.036(7) 0.032(7) 0.012(6) 0.007(5) 0.004(5) 0.007(5)
C150 0.041(8) 0.072(10) 0.029(8) 0.000(7) -0.002(6) -0.023(8)
C151 0.054(10) 0.074(11) 0.043(10) 0.001(8) -0.010(8) -0.026(9)
C152 0.106(16) 0.062(11) 0.066(13) 0.018(9) -0.039(12) -0.050(11)
C153 0.060(10) 0.054(9) 0.023(7) 0.007(6) -0.007(6) -0.034(7)
C154 0.133(18) 0.057(10) 0.041(11) 0.013(8) -0.028(11) -0.047(11)
C155 0.021(6) 0.026(6) 0.043(8) 0.004(5) -0.007(5) -0.007(5)
C156 0.023(7) 0.087(12) 0.026(8) -0.002(8) -0.005(6) 0.005(7)
C157 0.059(14) 0.15(2) 0.11(2) 0.001(18) -0.020(14) -0.040(15)
C159 0.092(5) 0.092(5) 0.091(5) -0.0071(8) -0.0054(8) -0.0277(16)
C161 0.092(5) 0.092(5) 0.091(5) -0.0071(8) -0.0054(8) -0.0277(16)
C162 0.075(13) 0.082(12) 0.033(10) 0.001(9) -0.023(9) -0.009(10)
C163 0.044(10) 0.083(13) 0.068(14) 0.027(11) -0.010(9) -0.010(9)
C164 0.042(10) 0.137(18) 0.032(10) 0.033(10) -0.017(8) -0.015(10)
C165 0.038(9) 0.077(12) 0.076(14) 0.017(10) -0.004(9) -0.017(8)
C166 0.066(11) 0.062(10) 0.032(9) 0.011(7) -0.019(8) -0.011(8)
C167 0.052(9) 0.040(8) 0.044(9) 0.007(7) -0.023(8) -0.007(7)
C168 0.045(9) 0.022(7) 0.084(13) 0.011(7) 0.010(9) -0.017(6)
N1 0.080(10) 0.061(8) 0.023(7) 0.006(6) -0.009(7) -0.007(7)
N2 0.039(6) 0.050(7) 0.015(6) -0.003(5) -0.007(5) -0.004(5)
N3 0.087(10) 0.064(8) 0.026(7) 0.011(6) -0.028(7) -0.035(8)
N4 0.101(12) 0.071(9) 0.008(6) -0.003(6) 0.005(6) -0.042(8)
N5 0.123(14) 0.067(9) 0.011(6) -0.001(6) 0.006(7) -0.047(9)
N6 0.084(11) 0.036(7) 0.036(8) -0.008(5) -0.012(7) -0.020(7)
N7 0.054(7) 0.043(7) 0.030(7) -0.007(5) -0.003(5) -0.021(6)
N9 0.058(8) 0.071(9) 0.019(6) -0.015(6) -0.005(6) -0.021(7)
N10 0.038(7) 0.059(8) 0.018(6) -0.015(5) -0.001(5) -0.005(6)
N11 0.054(7) 0.048(7) 0.017(6) -0.011(5) 0.003(5) -0.025(6)
N12 0.095(13) 0.086(12) 0.032(8) -0.022(8) 0.016(8) 0.000(10)
N13 0.073(13) 0.098(16) 0.082(14) -0.002(11) -0.024(11) 0.000(10)
O1 0.040(6) 0.118(10) 0.042(7) 0.053(7) -0.014(5) -0.034(7)
O1W 0.078(9) 0.070(8) 0.085(10) 0.033(7) -0.013(8) -0.040(7)
O2 0.067(7) 0.054(6) 0.036(6) -0.004(5) 0.014(5) -0.042(5)
O2W 0.108(12) 0.061(8) 0.109(13) 0.007(8) -0.009(10) -0.044(8)
O3 0.030(5) 0.097(8) 0.022(5) -0.024(5) 0.004(4) -0.018(5)
O3W 0.057(8) 0.063(8) 0.124(14) 0.003(8) -0.026(8) 0.005(6)
O4 0.024(5) 0.056(6) 0.016(5) -0.007(4) 0.007(3) -0.015(4)
O4W 0.081(9) 0.061(8) 0.094(12) 0.006(7) 0.021(8) -0.010(7)
O5 0.054(6) 0.062(7) 0.043(7) -0.008(5) -0.009(5) -0.014(5)
O5W 0.061(8) 0.091(9) 0.093(11) 0.047(8) -0.018(7) -0.046(7)
O6 0.039(6) 0.081(8) 0.019(5) 0.012(5) 0.005(4) -0.011(5)
O7 0.036(5) 0.066(6) 0.020(5) -0.006(4) -0.007(4) -0.027(5)
O8 0.046(6) 0.051(5) 0.018(5) 0.001(4) 0.005(4) -0.021(4)
O9 0.039(5) 0.045(5) 0.022(5) -0.008(4) 0.000(4) -0.017(4)
O10 0.038(5) 0.055(6) 0.022(5) -0.011(4) 0.007(4) -0.021(4)
O11 0.043(6) 0.065(7) 0.054(7) -0.027(6) 0.000(5) -0.027(5)
O12 0.060(7) 0.075(8) 0.032(6) -0.013(5) -0.010(5) -0.021(6)
O13 0.031(5) 0.079(7) 0.014(5) -0.007(4) -0.008(4) -0.023(5)
O14 0.038(6) 0.061(6) 0.015(5) -0.002(4) 0.003(4) -0.021(5)
O15 0.060(7) 0.050(6) 0.032(6) -0.015(4) 0.005(5) -0.027(5)
O16 0.050(6) 0.078(8) 0.038(6) -0.028(5) 0.011(5) -0.026(6)
O17 0.039(5) 0.044(5) 0.026(5) -0.009(4) 0.007(4) -0.019(4)
O18 0.040(6) 0.084(7) 0.021(5) -0.019(5) 0.002(4) -0.034(5)
O19 0.031(5) 0.045(5) 0.010(4) -0.002(3) 0.003(3) -0.014(4)
O20 0.025(5) 0.046(5) 0.023(5) -0.005(4) -0.002(4) -0.008(4)
O21 0.022(5) 0.057(6) 0.034(6) -0.002(4) -0.016(4) -0.001(4)
O22 0.014(4) 0.052(5) 0.013(4) -0.017(4) 0.005(3) -0.004(4)
O23 0.056(7) 0.075(7) 0.023(6) -0.002(5) 0.008(5) -0.012(6)
O24 0.066(7) 0.062(7) 0.019(5) -0.011(5) -0.002(5) -0.017(5)
O25 0.032(5) 0.045(5) 0.047(6) 0.007(5) -0.002(4) -0.012(4)
O26 0.047(7) 0.093(9) 0.040(7) -0.014(6) -0.012(5) -0.010(6)
O27 0.041(7) 0.068(7) 0.083(10) 0.027(7) 0.018(6) -0.011(5)
O28 0.069(7) 0.050(6) 0.016(5) 0.018(4) -0.011(5) -0.019(5)
O29 0.030(5) 0.036(4) 0.010(4) -0.004(3) -0.002(3) -0.012(4)
O30 0.030(5) 0.052(5) 0.016(4) -0.004(4) -0.004(3) -0.021(4)
O31 0.017(4) 0.038(4) 0.009(4) 0.003(3) -0.003(3) -0.013(3)
O32 0.020(4) 0.043(5) 0.012(4) 0.003(3) 0.006(3) -0.014(4)
Cl1 0.071(3) 0.053(3) 0.168(7) 0.008(3) -0.031(4) -0.026(2)
Cl2 0.116(5) 0.072(3) 0.128(6) 0.002(3) -0.033(4) -0.040(3)
C146 0.087(9) 0.060(7) 0.033(7) 0.004(5) -0.005(6) -0.034(7)
C14A 0.08(3) 0.028(18) 0.05(2) -0.002(15) 0.03(2) 0.004(18)
C14B 0.08(3) 0.04(2) 0.14(5) -0.05(3) 0.02(3) -0.04(2)
C147 0.051(10) 0.095(13) 0.036(9) 0.031(9) -0.007(7) -0.032(9)
O6W 0.151(18) 0.159(18) 0.137(19) -0.040(15) 0.035(15) -0.098(16)
O7W 0.133(18) 0.16(2) 0.19(3) 0.011(18) 0.044(18) -0.064(16)
O8W 0.47(6) 0.20(3) 0.16(3) -0.08(2) 0.13(3) -0.20(4)
O9W 0.23(3) 0.15(2) 0.21(3) -0.004(19) -0.07(2) -0.13(2)
O10W 0.22(2) 0.057(9) 0.16(2) 0.029(11) 0.018(17) -0.062(12)
O11W 0.055(9) 0.19(2) 0.147(18) -0.088(15) -0.032(10) -0.024(10)
O12W 0.128(17) 0.126(17) 0.31(4) -0.10(2) 0.00(2) -0.075(15)

loop_
_atom_type_symbol
_atom_type_description
_atom_type_scat_dispersion_real
_atom_type_scat_dispersion_imag
_atom_type_scat_source
C C 0.0033 0.0016 'International Tables Vol C Tables 4.2.6.8 and 6.1.1.4'
H H 0.0000 0.0000 'International Tables Vol C Tables 4.2.6.8 and 6.1.1.4'
N N 0.0061 0.0033 'International Tables Vol C Tables 4.2.6.8 and 6.1.1.4'
O O 0.0106 0.0060 'International Tables Vol C Tables 4.2.6.8 and 6.1.1.4'
Cl Cl 0.1484 0.1585 'International Tables Vol C Tables 4.2.6.8 and 6.1.1.4'
Cu Cu 0.3201 1.2651 'International Tables Vol C Tables 4.2.6.8 and 6.1.1.4'
I I -0.4742 1.8119 'International Tables Vol C Tables 4.2.6.8 and 6.1.1.4'
Sm Sm -0.1638 3.4418 'International Tables Vol C Tables 4.2.6.8 and 6.1.1.4'

loop_
_geom_angle_atom_site_label_1
_geom_angle_atom_site_label_2
_geom_angle_atom_site_label_3
_geom_angle
_geom_angle_site_symmetry_1
_geom_angle_site_symmetry_3
O21 Sm1 O4 90.7(3) 1_455 .
O21 Sm1 O1 134.8(4) 1_455 .
O4 Sm1 O1 77.0(4) . .
O21 Sm1 O17 91.8(3) 1_455 .
O4 Sm1 O17 152.3(3) . .
O1 Sm1 O17 118.8(4) . .
O21 Sm1 O29 142.1(3) 1_455 .
O4 Sm1 O29 77.9(3) . .
O1 Sm1 O29 78.1(4) . .
O17 Sm1 O29 83.3(3) . .
O21 Sm1 O2W 82.4(5) 1_455 .
O4 Sm1 O2W 139.9(5) . .
O1 Sm1 O2W 80.2(6) . .
O17 Sm1 O2W 67.8(4) . .
O29 Sm1 O2W 128.7(4) . .
O21 Sm1 O1W 71.3(4) 1_455 .
O4 Sm1 O1W 76.3(4) . .
O1 Sm1 O1W 63.5(4) . .
O17 Sm1 O1W 130.4(4) . .
O29 Sm1 O1W 137.4(4) . .
O2W Sm1 O1W 64.0(5) . .
O21 Sm1 O19 74.9(3) 1_455 .
O4 Sm1 O19 78.8(3) . .
O1 Sm1 O19 141.2(4) . .
O17 Sm1 O19 75.3(3) . .
O29 Sm1 O19 67.5(3) . .
O2W Sm1 O19 135.6(4) . .
O1W Sm1 O19 137.3(4) . .
O21 Sm1 Sm3 109.9(3) 1_455 .
O4 Sm1 Sm3 79.2(2) . .
O1 Sm1 Sm3 110.1(3) . .
O17 Sm1 Sm3 73.9(2) . .
O29 Sm1 Sm3 32.75(19) . .
O2W Sm1 Sm3 140.2(4) . .
O1W Sm1 Sm3 155.5(4) . .
O19 Sm1 Sm3 35.01(18) . .
O2 Sm2 O30 149.1(3) . .
O2 Sm2 O29 75.8(3) . .
O30 Sm2 O29 73.5(3) . .
O2 Sm2 O5 80.6(4) . .
O30 Sm2 O5 122.9(3) . .
O29 Sm2 O5 141.8(3) . .
O2 Sm2 O15 73.5(3) . .
O30 Sm2 O15 124.0(3) . .
O29 Sm2 O15 115.4(3) . .
O5 Sm2 O15 85.2(4) . .
O2 Sm2 O16 123.2(4) . .
O30 Sm2 O16 83.8(3) . .
O29 Sm2 O16 139.2(3) . .
O5 Sm2 O16 78.9(4) . .
O15 Sm2 O16 52.5(3) . .
O2 Sm2 O7 77.2(3) . .
O30 Sm2 O7 88.3(3) . .
O29 Sm2 O7 69.0(3) . .
O5 Sm2 O7 76.9(3) . .
O15 Sm2 O7 147.7(3) . .
O16 Sm2 O7 144.8(3) . .
O2 Sm2 O6 125.0(4) . .
O30 Sm2 O6 72.5(3) . .
O29 Sm2 O6 126.1(3) . .
O5 Sm2 O6 50.5(4) . .
O15 Sm2 O6 118.1(3) . .
O16 Sm2 O6 75.5(3) . .
O7 Sm2 O6 69.4(3) . .
O2 Sm2 O18 106.6(3) . .
O30 Sm2 O18 62.9(3) . .
O29 Sm2 O18 64.6(3) . .
O5 Sm2 O18 152.5(3) . .
O15 Sm2 O18 72.1(3) . .
O16 Sm2 O18 75.0(4) . .
O7 Sm2 O18 130.4(3) . .
O6 Sm2 O18 128.3(3) . .
O2 Sm2 C36 100.3(5) . .
O30 Sm2 C36 97.9(4) . .
O29 Sm2 C36 133.4(4) . .
O5 Sm2 C36 26.3(4) . .
O15 Sm2 C36 107.3(4) . .
O16 Sm2 C36 82.2(4) . .
O7 Sm2 C36 65.0(4) . .
O6 Sm2 C36 25.7(4) . .
O18 Sm2 C36 151.3(4) . .
O2 Sm2 C96 99.2(3) . .
O30 Sm2 C96 102.9(3) . .
O29 Sm2 C96 129.0(3) . .
O5 Sm2 C96 83.8(4) . .
O15 Sm2 C96 26.3(3) . .
O16 Sm2 C96 26.5(3) . .
O7 Sm2 C96 160.7(4) . .
O6 Sm2 C96 98.7(3) . .
O18 Sm2 C96 68.9(3) . .
C36 Sm2 C96 97.6(4) . .
O2 Sm2 Sm3 113.3(3) . .
O30 Sm2 Sm3 37.5(2) . .
O29 Sm2 Sm3 38.4(2) . .
O5 Sm2 Sm3 155.0(3) . .
O15 Sm2 Sm3 118.1(3) . .
O16 Sm2 Sm3 107.1(3) . .
O7 Sm2 Sm3 85.8(2) . .
O6 Sm2 Sm3 106.5(3) . .
O18 Sm2 Sm3 46.4(2) . .
C36 Sm2 Sm3 129.0(3) . .
C96 Sm2 Sm3 112.6(3) . .
O30 Sm3 O23 76.9(3) . .
O30 Sm3 O25 144.1(3) . .
O23 Sm3 O25 71.3(4) . .
O30 Sm3 O14 111.3(3) . 1_455
O23 Sm3 O14 146.8(4) . 1_455
O25 Sm3 O14 87.9(3) . 1_455
O30 Sm3 O29 74.6(3) . .
O23 Sm3 O29 136.4(3) . .
O25 Sm3 O29 141.1(3) . .
O14 Sm3 O29 75.3(3) 1_455 .
O30 Sm3 O19 135.3(3) . .
O23 Sm3 O19 110.3(3) . .
O25 Sm3 O19 73.2(3) . .
O14 Sm3 O19 86.8(3) 1_455 .
O29 Sm3 O19 71.0(3) . .
O30 Sm3 O31 69.7(3) . .
O23 Sm3 O31 83.6(3) . .
O25 Sm3 O31 90.2(3) . .
O14 Sm3 O31 70.6(3) 1_455 .
O29 Sm3 O31 115.6(3) . .
O19 Sm3 O31 152.6(3) . .
O30 Sm3 O18 62.9(3) . .
O23 Sm3 O18 73.4(4) . .
O25 Sm3 O18 120.9(3) . .
O14 Sm3 O18 139.6(3) 1_455 .
O29 Sm3 O18 64.5(3) . .
O19 Sm3 O18 76.7(3) . .
O31 Sm3 O18 130.6(3) . .
O30 Sm3 Sm2 38.1(2) . .
O23 Sm3 Sm2 101.9(3) . .
O25 Sm3 Sm2 166.6(3) . .
O14 Sm3 Sm2 103.0(2) 1_455 .
O29 Sm3 Sm2 38.88(19) . .
O19 Sm3 Sm2 99.3(2) . .
O31 Sm3 Sm2 100.69(18) . .
O18 Sm3 Sm2 45.8(2) . .
O30 Sm3 Sm4 34.1(2) . .
O23 Sm3 Sm4 81.1(3) . .
O25 Sm3 Sm4 122.2(2) . .
O14 Sm3 Sm4 89.1(2) 1_455 .
O29 Sm3 Sm4 92.86(19) . .
O19 Sm3 Sm4 163.9(2) . .
O31 Sm3 Sm4 35.85(18) . .
O18 Sm3 Sm4 96.7(2) . .
Sm2 Sm3 Sm4 66.486(15) . .
O30 Sm3 Sm1 101.8(2) . .
O23 Sm3 Sm1 129.0(3) . .
O25 Sm3 Sm1 111.0(2) . .
O14 Sm3 Sm1 82.1(2) 1_455 .
O29 Sm3 Sm1 33.04(19) . .
O19 Sm3 Sm1 38.3(2) . .
O31 Sm3 Sm1 144.79(18) . .
O18 Sm3 Sm1 62.1(2) . .
Sm2 Sm3 Sm1 63.715(15) . .
Sm4 Sm3 Sm1 125.656(18) . .
O3 Sm4 O8 96.8(4) 1_655 .
O3 Sm4 O9 79.6(3) 1_655 .
O8 Sm4 O9 75.1(3) . .
O3 Sm4 O30 137.3(3) 1_655 .
O8 Sm4 O30 80.4(3) . .
O9 Sm4 O30 138.2(3) . .
O3 Sm4 O22 88.9(3) 1_655 .
O8 Sm4 O22 138.6(3) . .
O9 Sm4 O22 145.8(3) . .
O30 Sm4 O22 68.4(3) . .
O3 Sm4 O31 153.3(3) 1_655 .
O8 Sm4 O31 84.7(3) . .
O9 Sm4 O31 75.0(3) . .
O30 Sm4 O31 69.4(3) . .
O22 Sm4 O31 107.6(3) . .
O3 Sm4 O32 91.5(4) 1_655 .
O8 Sm4 O32 144.5(3) . .
O9 Sm4 O32 72.6(3) . .
O30 Sm4 O32 115.4(3) . .
O22 Sm4 O32 75.8(3) . .
O31 Sm4 O32 73.1(3) . .
O3 Sm4 Sm5 123.7(3) 1_655 .
O8 Sm4 Sm5 113.2(2) . .
O9 Sm4 Sm5 65.0(2) . .
O30 Sm4 Sm5 95.5(2) . .
O22 Sm4 Sm5 96.7(2) . .
O31 Sm4 Sm5 35.65(18) . .
O32 Sm4 Sm5 37.97(18) . .
O3 Sm4 Sm3 169.8(3) 1_655 .
O8 Sm4 Sm3 77.8(2) . .
O9 Sm4 Sm3 107.1(2) . .
O30 Sm4 Sm3 33.7(2) . .
O22 Sm4 Sm3 89.52(19) . .
O31 Sm4 Sm3 35.91(18) . .
O32 Sm4 Sm3 97.88(19) . .
Sm5 Sm4 Sm3 66.576(15) . .
O26 Sm5 O27 107.8(5) . .
O26 Sm5 O31 84.1(4) . .
O27 Sm5 O31 147.8(4) . .
O26 Sm5 O24 76.5(4) . .
O27 Sm5 O24 74.9(5) . .
O31 Sm5 O24 79.3(3) . .
O26 Sm5 O11 78.1(4) . .
O27 Sm5 O11 138.8(4) . .
O31 Sm5 O11 72.1(3) . .
O24 Sm5 O11 143.3(4) . .
O26 Sm5 O3W 72.3(5) . .
O27 Sm5 O3W 68.5(5) . .
O31 Sm5 O3W 142.9(4) . .
O24 Sm5 O3W 120.5(5) . .
O11 Sm5 O3W 75.2(5) . .
O26 Sm5 O32 144.1(4) . .
O27 Sm5 O32 80.6(3) . .
O31 Sm5 O32 73.3(3) . .
O24 Sm5 O32 72.1(3) . .
O11 Sm5 O32 119.0(3) . .
O3W Sm5 O32 139.9(4) . .
O26 Sm5 O12 122.4(4) . .
O27 Sm5 O12 96.5(5) . .
O31 Sm5 O12 102.0(3) . .
O24 Sm5 O12 161.0(4) . .
O11 Sm5 O12 51.6(4) . .
O3W Sm5 O12 69.6(5) . .
O32 Sm5 O12 90.0(3) . .
O26 Sm5 C72 100.2(4) . .
O27 Sm5 C72 118.1(5) . .
O31 Sm5 C72 87.7(4) . .
O24 Sm5 C72 166.8(4) . .
O11 Sm5 C72 25.9(4) . .
O3W Sm5 C72 69.4(5) . .
O32 Sm5 C72 106.3(3) . .
O12 Sm5 C72 25.7(4) . .
O26 Sm5 Sm4 118.0(3) . .
O27 Sm5 Sm4 117.5(3) . .
O31 Sm5 Sm4 36.24(18) . .
O24 Sm5 Sm4 76.9(3) . .
O11 Sm5 Sm4 92.3(3) . .
O3W Sm5 Sm4 162.3(4) . .
O32 Sm5 Sm4 37.62(18) . .
O12 Sm5 Sm4 92.9(3) . .
C72 Sm5 Sm4 93.9(3) . .
O13 Sm6 O10 82.1(3) . .
O13 Sm6 O20 84.9(3) . 1_655
O10 Sm6 O20 127.8(3) . 1_655
O13 Sm6 O32 135.0(3) . .
O10 Sm6 O32 77.4(3) . .
O20 Sm6 O32 77.2(3) 1_655 .
O13 Sm6 O28 138.8(4) . .
O10 Sm6 O28 137.2(4) . .
O20 Sm6 O28 78.1(3) 1_655 .
O32 Sm6 O28 77.1(3) . .
O13 Sm6 O5W 75.9(4) . .
O10 Sm6 O5W 128.6(5) . .
O20 Sm6 O5W 96.0(5) 1_655 .
O32 Sm6 O5W 146.1(4) . .
O28 Sm6 O5W 69.0(4) . .
O13 Sm6 O4W 112.4(5) . .
O10 Sm6 O4W 70.3(4) . .
O20 Sm6 O4W 158.0(4) 1_655 .
O32 Sm6 O4W 97.6(4) . .
O28 Sm6 O4W 79.8(5) . .
O5W Sm6 O4W 76.2(5) . .
N8 Cu1 Cu1' 78.1(5) 1_456 .
N8 Cu1 I9 113.6(4) 1_456 .
Cu1' Cu1 I9 63.77(19) . .
N8 Cu1 I12 105.4(5) 1_456 .
Cu1' Cu1 I12 176.0(2) . .
I9 Cu1 I12 115.91(11) . .
N8 Cu1 Cu2 141.0(4) 1_456 .
Cu1' Cu1 Cu2 116.0(2) . .
I9 Cu1 Cu2 104.95(11) . .
I12 Cu1 Cu2 60.00(8) . .
N8 Cu1 I2 109.1(4) 1_456 .
Cu1' Cu1 I2 59.7(2) . .
I9 Cu1 I2 96.20(10) . .
I12 Cu1 I2 116.73(12) . .
Cu2 Cu1 I2 59.68(9) . .
N8 Cu1 Cu8' 107.4(5) 1_456 .
Cu1' Cu1 Cu8' 118.6(3) . .
I9 Cu1 Cu8' 58.3(2) . .
I12 Cu1 Cu8' 62.6(2) . .
Cu2 Cu1 Cu8' 97.17(19) . .
I2 Cu1 Cu8' 141.75(19) . .
C85' Cu1' Cu1 78.5(11) 1_456 .
C85' Cu1' I2 105.8(11) 1_456 .
Cu1 Cu1' I2 64.8(2) . .
C85' Cu1' Cu1A 109.4(11) 1_456 1_455
Cu1 Cu1' Cu1A 122.5(4) . 1_455
I2 Cu1' Cu1A 144.8(3) . 1_455
C85' Cu1' I9 117.6(11) 1_456 .
Cu1 Cu1' I9 60.85(19) . .
I2 Cu1' I9 97.4(2) . .
Cu1A Cu1' I9 66.1(2) 1_455 .
C85' Cu1' I11 117.1(12) 1_456 1_455
Cu1 Cu1' I11 163.8(3) . 1_455
I2 Cu1' I11 104.5(3) . 1_455
Cu1A Cu1' I11 58.79(19) 1_455 1_455
I9 Cu1' I11 111.2(2) . 1_455
C85' Cu1' Cu1B 103.9(11) 1_456 1_455
Cu1 Cu1' Cu1B 131.7(4) . 1_455
I2 Cu1' Cu1B 148.7(3) . 1_455
Cu1A Cu1' Cu1B 10.81(16) 1_455 1_455
I9 Cu1' Cu1B 76.9(2) . 1_455
I11 Cu1' Cu1B 52.17(18) 1_455 1_455
I3 Cu2 Cu10 141.68(11) . .
I3 Cu2 I1 106.36(8) . .
Cu10 Cu2 I1 59.78(7) . .
I3 Cu2 I12 104.72(8) . .
Cu10 Cu2 I12 112.97(9) . .
I1 Cu2 I12 102.22(8) . .
I3 Cu2 Cu1 140.60(11) . .
Cu10 Cu2 Cu1 69.76(9) . .
I1 Cu2 Cu1 112.06(9) . .
I12 Cu2 Cu1 59.26(9) . .
I3 Cu2 I2 109.13(8) . .
Cu10 Cu2 I2 59.36(7) . .
I1 Cu2 I2 116.24(8) . .
I12 Cu2 I2 117.08(9) . .
Cu1 Cu2 I2 60.79(8) . .
I3 Cu2 Cu3 55.07(6) . .
Cu10 Cu2 Cu3 109.61(10) . .
I1 Cu2 Cu3 138.84(10) . .
I12 Cu2 Cu3 117.47(9) . .
Cu1 Cu2 Cu3 97.98(10) . .
I2 Cu2 Cu3 55.37(6) . .
N11 Cu3 I4 111.7(4) 1_456 .
N11 Cu3 Cu4 127.2(3) 1_456 .
I4 Cu3 Cu4 61.13(6) . .
N11 Cu3 I3 103.4(4) 1_456 .
I4 Cu3 I3 121.87(8) . .
Cu4 Cu3 I3 60.75(6) . .
N11 Cu3 I2 110.2(3) 1_456 .
I4 Cu3 I2 99.84(7) . .
Cu4 Cu3 I2 122.68(8) . .
I3 Cu3 I2 109.80(7) . .
N11 Cu3 Cu2 109.6(4) 1_456 .
I4 Cu3 Cu2 137.54(8) . .
Cu4 Cu3 Cu2 100.41(8) . .
I3 Cu3 Cu2 55.20(6) . .
I2 Cu3 Cu2 55.94(6) . .
N2 Cu4 Cu3 123.6(4) . .
N2 Cu4 I5 108.6(3) . .
Cu3 Cu4 I5 126.29(8) . .
N2 Cu4 I4 106.0(3) . .
Cu3 Cu4 I4 58.66(6) . .
I5 Cu4 I4 97.82(7) . .
N2 Cu4 I3 106.0(3) . .
Cu3 Cu4 I3 59.88(6) . .
I5 Cu4 I3 118.96(7) . .
I4 Cu4 I3 118.54(7) . .
N2 Cu4 Cu5 126.1(4) . .
Cu3 Cu4 Cu5 96.77(7) . .
I5 Cu4 Cu5 56.63(5) . .
I4 Cu4 Cu5 126.25(7) . .
I3 Cu4 Cu5 62.33(6) . .
N10 Cu5 I5 109.5(3) 1_556 .
N10 Cu5 I6 110.9(3) 1_556 .
I5 Cu5 I6 121.54(8) . .
N10 Cu5 Cu6 135.9(4) 1_556 .
I5 Cu5 Cu6 61.43(6) . .
I6 Cu5 Cu6 60.11(7) . .
N10 Cu5 Cu4 122.7(4) 1_556 .
I5 Cu5 Cu4 59.03(6) . .
I6 Cu5 Cu4 122.52(7) . .
Cu6 Cu5 Cu4 91.01(8) . .
N10 Cu5 I3 104.1(4) 1_556 .
I5 Cu5 I3 115.85(7) . .
I6 Cu5 I3 92.93(6) . .
Cu6 Cu5 I3 118.87(8) . .
Cu4 Cu5 I3 56.82(5) . .
N7 Cu6 I6 114.6(4) 1_455 .
N7 Cu6 Cu5 131.4(4) 1_455 .
I6 Cu6 Cu5 59.77(6) . .
N7 Cu6 I5 105.9(4) 1_455 .
I6 Cu6 I5 118.40(8) . .
Cu5 Cu6 I5 58.64(6) . .
N7 Cu6 I7 113.8(4) 1_455 .
I6 Cu6 I7 98.57(7) . .
Cu5 Cu6 I7 114.75(9) . .
I5 Cu6 I7 105.38(8) . .
N6 Cu7 I7 108.0(4) . .
N6 Cu7 I8 110.4(4) . .
I7 Cu7 I8 115.56(11) . .
N6 Cu7 I9 117.3(3) . 1_565
I7 Cu7 I9 104.07(9) . 1_565
I8 Cu7 I9 101.66(9) . 1_565
Cu8' Cu8 N13 77.8(7) . 1_546
Cu8' Cu8 I7 173.8(3) . 1_545
N13 Cu8 I7 108.1(7) 1_546 1_545
Cu8' Cu8 I10 69.3(3) . .
N13 Cu8 I10 109.9(6) 1_546 .
I7 Cu8 I10 109.55(14) 1_545 .
Cu8' Cu8 I9 70.9(3) . .
N13 Cu8 I9 111.4(5) 1_546 .
I7 Cu8 I9 104.61(14) 1_545 .
I10 Cu8 I9 113.07(13) . .
Cu8 Cu8' C14B 83.5(10) . 1_546
Cu8 Cu8' N13 57.6(6) . 1_546
C14B Cu8' N13 25.9(10) 1_546 1_546
Cu8 Cu8' I10 72.2(3) . .
C14B Cu8' I10 114.2(13) 1_546 .
N13 Cu8' I10 101.6(6) 1_546 .
Cu8 Cu8' I9 71.1(3) . .
C14B Cu8' I9 113.0(13) 1_546 .
N13 Cu8' I9 101.6(6) 1_546 .
I10 Cu8' I9 114.7(3) . .
Cu8 Cu8' Cu1 124.7(4) . .
C14B Cu8' Cu1 96.3(12) 1_546 .
N13 Cu8' Cu1 110.8(5) 1_546 .
I10 Cu8' Cu1 147.5(3) . .
I9 Cu8' Cu1 58.15(16) . .
Cu8 Cu8' I12 178.7(4) . .
C14B Cu8' I12 95.9(10) 1_546 .
N13 Cu8' I12 121.8(6) 1_546 .
I10 Cu8' I12 107.1(3) . .
I9 Cu8' I12 110.2(3) . .
Cu1 Cu8' I12 56.49(19) . .
Cu8 Cu8' Cu11 125.1(4) . .
C14B Cu8' Cu11 134.5(12) 1_546 .
N13 Cu8' Cu11 147.2(6) 1_546 .
I10 Cu8' Cu11 57.38(16) . .
I9 Cu8' Cu11 110.0(2) . .
Cu1 Cu8' Cu11 93.6(3) . .
I12 Cu8' Cu11 54.66(18) . .
N1 Cu9 Cu1B 159.1(5) . .
N1 Cu9 I8 111.6(4) . 1_645
Cu1B Cu9 I8 60.61(16) . 1_645
N1 Cu9 I11 112.1(4) . .
Cu1B Cu9 I11 59.89(15) . .
I8 Cu9 I11 112.11(10) 1_645 .
N1 Cu9 I10 109.2(5) . .
Cu1B Cu9 I10 91.66(19) . .
I8 Cu9 I10 101.84(8) 1_645 .
I11 Cu9 I10 109.48(9) . .
N1 Cu9 Cu11 99.9(4) . .
Cu1B Cu9 Cu11 92.23(19) . .
I8 Cu9 Cu11 147.52(12) 1_645 .
I11 Cu9 Cu11 60.00(8) . .
I10 Cu9 Cu11 58.56(8) . .
N1 Cu9 Cu1A 146.2(5) . .
Cu1B Cu9 Cu1A 12.92(17) . .
I8 Cu9 Cu1A 56.13(11) 1_645 .
I11 Cu9 Cu1A 58.41(11) . .
I10 Cu9 Cu1A 104.32(14) . .
Cu11 Cu9 Cu1A 100.91(15) . .
N3 Cu10 I2 113.2(5) 1_455 .
N3 Cu10 I9 116.1(4) 1_455 .
I2 Cu10 I9 97.66(8) . .
N3 Cu10 I1 98.2(5) 1_455 .
I2 Cu10 I1 118.35(8) . .
I9 Cu10 I1 114.49(9) . .
N3 Cu10 Cu2 138.3(4) 1_455 .
I2 Cu10 Cu2 61.07(7) . .
I9 Cu10 Cu2 105.49(9) . .
I1 Cu10 Cu2 60.31(7) . .
I12 Cu11 I1 102.50(10) . .
I12 Cu11 I10 109.19(11) . .
I1 Cu11 I10 114.55(11) . .
I12 Cu11 I11 109.21(11) . .
I1 Cu11 I11 111.07(11) . .
I10 Cu11 I11 109.98(10) . .
I12 Cu11 Cu9 152.99(13) . .
I1 Cu11 Cu9 104.44(12) . .
I10 Cu11 Cu9 60.47(8) . .
I11 Cu11 Cu9 58.68(8) . .
I12 Cu11 Cu8' 60.1(2) . .
I1 Cu11 Cu8' 102.92(18) . .
I10 Cu11 Cu8' 54.24(18) . .
I11 Cu11 Cu8' 145.96(19) . .
Cu9 Cu11 Cu8' 114.7(2) . .
N4 Cu12 N9 172.4(6) . 1_556
N5 Cu13 N12 160.4(8) . 1_556
Cu10 I1 Cu2 59.91(7) . .
Cu10 I1 Cu11 104.34(9) . .
Cu2 I1 Cu11 77.30(9) . .
Cu1' I2 Cu10 80.31(17) . .
Cu1' I2 Cu3 147.06(17) . .
Cu10 I2 Cu3 121.70(8) . .
Cu1' I2 Cu2 111.91(19) . .
Cu10 I2 Cu2 59.58(7) . .
Cu3 I2 Cu2 68.69(6) . .
Cu1' I2 Cu1 55.50(19) . .
Cu10 I2 Cu1 69.33(8) . .
Cu3 I2 Cu1 106.31(8) . .
Cu2 I2 Cu1 59.52(8) . .
Cu3 I3 Cu2 69.73(7) . .
Cu3 I3 Cu4 59.36(6) . .
Cu2 I3 Cu4 109.96(7) . .
Cu3 I3 Cu5 95.49(6) . .
Cu2 I3 Cu5 165.19(7) . .
Cu4 I3 Cu5 60.84(6) . .
Cu3 I4 Cu4 60.21(6) . .
Cu5 I5 Cu4 64.34(6) . .
Cu5 I5 Cu6 59.93(6) . .
Cu4 I5 Cu6 93.23(7) . .
Cu5 I6 Cu6 60.11(6) . .
Cu7 I7 Cu8 75.22(11) . 1_565
Cu7 I7 Cu6 105.14(8) . .
Cu8 I7 Cu6 171.25(11) 1_565 .
Cu1A I8 Cu1B 14.92(15) 1_465 1_465
Cu1A I8 Cu9 64.16(13) 1_465 1_465
Cu1B I8 Cu9 55.72(16) 1_465 1_465
Cu1A I8 Cu7 83.28(15) 1_465 .
Cu1B I8 Cu7 97.83(18) 1_465 .
Cu9 I8 Cu7 129.74(9) 1_465 .
Cu1 I9 Cu8' 63.6(2) . .
Cu1 I9 Cu8 98.96(11) . .
Cu8' I9 Cu8 37.9(2) . .
Cu1 I9 Cu10 70.68(9) . .
Cu8' I9 Cu10 99.91(18) . .
Cu8 I9 Cu10 127.09(10) . .
Cu1 I9 Cu7 171.17(10) . 1_545
Cu8' I9 Cu7 108.3(2) . 1_545
Cu8 I9 Cu7 72.34(10) . 1_545
Cu10 I9 Cu7 115.54(8) . 1_545
Cu1 I9 Cu1' 55.38(17) . .
Cu8' I9 Cu1' 115.7(3) . .
Cu8 I9 Cu1' 138.74(19) . .
Cu10 I9 Cu1' 78.41(19) . .
Cu7 I9 Cu1' 130.59(17) 1_545 .
Cu1 I9 Cu1A 108.02(12) . 1_455
Cu8' I9 Cu1A 141.10(19) . 1_455
Cu8 I9 Cu1A 119.14(13) . 1_455
Cu10 I9 Cu1A 113.23(11) . 1_455
Cu7 I9 Cu1A 75.88(11) 1_545 1_455
Cu1' I9 Cu1A 55.96(19) . 1_455
Cu8' I10 Cu8 38.5(2) . .
Cu8' I10 Cu11 68.4(2) . .
Cu8 I10 Cu11 104.22(11) . .
Cu8' I10 Cu9 129.3(2) . .
Cu8 I10 Cu9 161.14(11) . .
Cu11 I10 Cu9 60.97(8) . .
Cu1B I11 Cu1A 14.51(15) . .
Cu1B I11 Cu9 55.44(16) . .
Cu1A I11 Cu9 62.32(12) . .
Cu1B I11 Cu11 90.42(18) . .
Cu1A I11 Cu11 104.62(14) . .
Cu9 I11 Cu11 61.33(9) . .
Cu1B I11 Cu1' 69.9(2) . 1_655
Cu1A I11 Cu1' 58.8(2) . 1_655
Cu9 I11 Cu1' 119.25(18) . 1_655
Cu11 I11 Cu1' 147.67(18) . 1_655
Cu1 I12 Cu11 103.94(9) . .
Cu1 I12 Cu2 60.74(8) . .
Cu11 I12 Cu2 77.47(8) . .
Cu1 I12 Cu8' 60.88(16) . .
Cu11 I12 Cu8' 65.21(16) . .
Cu2 I12 Cu8' 96.52(16) . .
C3 C1 N1 122.4(17) . .
N1 C2 C4 117.3(18) . .
C1 C3 C5 121.2(19) . .
C5 C4 C2 123(2) . .
C4 C5 C3 116.6(18) . .
C4 C5 C6 119.8(17) . .
C3 C5 C6 123.5(16) . .
C7 C6 C8 120.3(16) . .
C7 C6 C5 121.4(17) . .
C8 C6 C5 118.3(16) . .
C6 C7 C9 120.2(16) . .
C10 C8 C6 120.7(17) . .
C7 C9 C11 119.0(17) . .
C8 C10 C11 118.8(15) . .
C10 C11 C9 120.8(14) . .
C10 C11 C12 117.6(14) . .
C9 C11 C12 121.5(15) . .
O2 C12 O1 121.7(15) . .
O2 C12 C11 122.2(17) . .
O1 C12 C11 115.9(15) . .
C15 C13 N2 124.5(15) . .
C16 C14 N2 120.6(14) . .
C13 C15 C17 120.3(14) . .
C14 C16 C17 122.1(14) . .
C16 C17 C15 116.5(12) . .
C16 C17 C18 122.9(11) . .
C15 C17 C18 120.6(12) . .
C20 C18 C19 119.4(11) . .
C20 C18 C17 121.1(11) . .
C19 C18 C17 119.5(11) . .
C21 C19 C18 120.7(11) . .
C18 C20 C22 120.5(12) . .
C23 C21 C19 119.3(12) . .
C20 C22 C23 119.3(12) . .
C21 C23 C22 120.8(13) . .
C21 C23 C24 117.7(12) . .
C22 C23 C24 121.4(12) . .
O3 C24 O4 124.3(12) . .
O3 C24 C23 117.9(12) . .
O4 C24 C23 117.8(12) . .
C25' C25 C26 113(6) . .
C25' C25 C26' 74(5) . .
C26 C25 C26' 40(2) . .
C25' C25 N3 67(5) . .
C26 C25 N3 122(3) . .
C26' C25 N3 115(3) . .
C25 C25' C26' 74(5) . .
C25 C25' N3 83(5) . .
C26' C25' N3 122(3) . .
C25 C25' C26 44(5) . .
C26' C25' C26 31.2(19) . .
N3 C25' C26 103(3) . .
C26' C26 C25 70(4) . .
C26' C26 C27 65(3) . .
C25 C26 C27 114(4) . .
C26' C26 C25' 49(3) . .
C25 C26 C25' 22(2) . .
C27 C26 C25' 95(3) . .
C26 C26' C25' 100(4) . .
C26 C26' C25 69(4) . .
C25' C26' C25 31.3(19) . .
C26 C26' C27 79(4) . .
C25' C26' C27 124(2) . .
C25 C26' C27 122(3) . .
C28 C27 C26' 111(2) . .
C28 C27 C28' 32.8(18) . .
C26' C27 C28' 104(2) . .
C28 C27 C30 122(2) . .
C26' C27 C30 126.2(16) . .
C28' C27 C30 120.2(19) . .
C28 C27 C26 102(3) . .
C26' C27 C26 35.6(18) . .
C28' C27 C26 116(3) . .
C30 C27 C26 124(2) . .
C28' C28 C27 76(4) . .
C28' C28 C29 94(5) . .
C27 C28 C29 123(3) . .
C28' C28 C29' 64(4) . .
C27 C28 C29' 110(3) . .
C29 C28 C29' 29.9(16) . .
C28 C28' C27 72(4) . .
C28 C28' C29' 87(5) . .
C27 C28' C29' 119(3) . .
C28 C28' C29 58(4) . .
C27 C28' C29 106(3) . .
C29' C28' C29 28.7(15) . .
C29' C29 N3 70(3) . .
C29' C29 C28 88(4) . .
N3 C29 C28 118(3) . .
C29' C29 C28' 60(3) . .
N3 C29 C28' 105(2) . .
C28 C29 C28' 27.7(18) . .
C29 C29' N3 75(3) . .
C29 C29' C28' 91(4) . .
N3 C29' C28' 122(2) . .
C29 C29' C28 63(3) . .
N3 C29' C28 109(2) . .
C28' C29' C28 29.0(18) . .
C32 C30 C31 117.7(14) . .
C32 C30 C27 121.3(14) . .
C31 C30 C27 121.0(12) . .
C33 C31 C30 119.5(14) . .
C34 C32 C30 123.6(17) . .
C31 C33 C35 122.1(16) . .
C32 C34 C35 116.0(16) . .
C33 C35 C34 120.2(14) . .
C33 C35 C36 121.7(15) . .
C34 C35 C36 118.0(14) . .
O6 C36 O5 124.0(15) . .
O6 C36 C35 117.6(14) . .
O5 C36 C35 118.4(16) . .
O6 C36 Sm2 69.5(9) . .
O5 C36 Sm2 60.7(8) . .
C35 C36 Sm2 153.2(10) . .
C37' C37 C38 71(5) . .
C37' C37 N4 68(4) . .
C38 C37 N4 105(3) . .
C37 C37' C38 81(5) . .
C37 C37' N4 87(5) . .
C38 C37' N4 115.6(19) . .
C37' C38 C37 27.9(17) . .
C37' C38 C39 123.7(19) . .
C37 C38 C39 125(2) . .
C40 C39 C38 114.0(14) . .
C40 C39 C42 125.3(14) . .
C38 C39 C42 120.5(14) . .
C39 C40 C41 122.6(14) . .
N4 C41 C40 121.3(15) . .
C44 C42 C43 116.8(11) . .
C44 C42 C39 120.9(13) . .
C43 C42 C39 122.1(12) . .
C45 C43 C42 123.0(12) . .
C46 C44 C42 121.5(12) . .
C43 C45 C47 118.5(12) . .
C47 C46 C44 119.9(12) . .
C46 C47 C45 119.9(12) . .
C46 C47 C48 121.0(11) . .
C45 C47 C48 119.1(11) . .
O7 C48 O8 126.9(15) . .
O7 C48 C47 116.6(13) . .
O8 C48 C47 116.5(12) . .
N5 C49 C51 120.1(15) . .
N5 C50 C52 122.5(15) . .
C53 C51 C49 120.8(15) . .
C50 C52 C53 123.1(15) . .
C51 C53 C52 114.9(13) . .
C51 C53 C54 122.8(12) . .
C52 C53 C54 122.2(12) . .
C55 C54 C56 116.8(12) . .
C55 C54 C53 119.8(11) . .
C56 C54 C53 123.3(12) . .
C54 C55 C57 122.0(12) . .
C58 C56 C54 121.5(12) . .
C55 C57 C59 119.1(12) . .
C56 C58 C59 120.7(13) . .
C58 C59 C57 119.3(12) . .
C58 C59 C60 119.5(12) . .
C57 C59 C60 121.2(11) . .
O9 C60 O10 121.8(11) . .
O9 C60 C59 119.2(11) . .
O10 C60 C59 118.9(10) . .
N6 C61 C63 121.9(17) . .
N6 C62 C64 119.8(15) . .
C61 C63 C65 120.5(17) . .
C65 C64 C62 121.3(17) . .
C64 C65 C63 116.4(15) . .
C64 C65 C66 121.0(15) . .
C63 C65 C66 121.9(15) . .
C68 C66 C67 118.9(14) . .
C68 C66 C65 124.6(15) . .
C67 C66 C65 116.6(15) . .
C69 C67 C66 118.6(17) . .
C66 C68 C70 122.4(15) . .
C67 C69 C71 123.9(18) . .
C68 C70 C71 119.1(15) . .
C69 C71 C70 116.9(16) . .
C69 C71 C72 119.6(14) . .
C70 C71 C72 123.4(15) . .
O12 C72 O11 121.6(14) . .
O12 C72 C71 118.6(14) . .
O11 C72 C71 119.7(14) . .
O12 C72 Sm5 61.7(8) . .
O11 C72 Sm5 60.0(8) . .
C71 C72 Sm5 179.0(11) . .
N7 C73 C75 120.1(16) . .
N7 C74 C76 124.0(14) . .
C77 C75 C73 119.8(13) . .
C74 C76 C77 118.4(14) . .
C75 C77 C76 119.0(13) . .
C75 C77 C78 119.2(12) . .
C76 C77 C78 121.7(12) . .
C79 C78 C80 119.4(12) . .
C79 C78 C77 120.6(11) . .
C80 C78 C77 120.0(11) . .
C78 C79 C81 119.6(12) . .
C82 C80 C78 121.1(12) . .
C83 C81 C79 120.6(12) . .
C80 C82 C83 119.2(12) . .
C81 C83 C82 120.2(12) . .
C81 C83 C84 121.1(11) . .
C82 C83 C84 118.7(11) . .
O14 C84 O13 128.9(11) . .
O14 C84 C83 113.9(11) . .
O13 C84 C83 117.1(10) . .
C85' C85 C86 129(4) . .
C85' C85 N8 97(3) . .
C86 C85 N8 130(3) . .
C85' C85 C87' 141(4) . .
C86 C85 C87' 15.9(18) . .
N8 C85 C87' 114(2) . .
C85' C85 C86' 105(3) . .
C86 C85 C86' 24.4(18) . .
N8 C85 C86' 151(2) . .
C87' C85 C86' 38.4(18) . .
C85 C85' N8 49(3) . .
C85 C85' Cu1' 146(4) . 1_654
N8 C85' Cu1' 103(2) . 1_654
C85 C85' C86 30(3) . .
N8 C85' C86 78(2) . .
Cu1' C85' C86 168(2) 1_654 .
C87' C86 C86' 96(5) . .
C87' C86 C85 136(5) . .
C86' C86 C85 122(4) . .
C87' C86 C87 24(4) . .
C86' C86 C87 120(4) . .
C85 C86 C87 115(3) . .
C87' C86 C85' 150(5) . .
C86' C86 C85' 101(4) . .
C85 C86 C85' 21.1(17) . .
C87 C86 C85' 134(2) . .
C86 C86' C87' 36(3) . .
C86 C86' C85 34(3) . .
C87' C86' C85 68(3) . .
C87' C87 C88 133(6) . .
C87' C87 C88' 131(4) . .
C88 C87 C88' 22(4) . .
C87' C87 C86 20(3) . .
C88 C87 C86 114(5) . .
C88' C87 C86 116(3) . .
C87' C87 C90 99(4) . .
C88 C87 C90 127(5) . .
C88' C87 C90 127(3) . .
C86 C87 C90 117(2) . .
C86 C87' C87 136(6) . .
C86 C87' C86' 48(4) . .
C87 C87' C86' 175(5) . .
C86 C87' C85 28(3) . .
C87 C87' C85 111(4) . .
C86' C87' C85 73(3) . .
C86 C87' C90 158(5) . .
C87 C87' C90 53(3) . .
C86' C87' C90 122(3) . .
C85 C87' C90 161(3) . .
C88' C88 C87 84(10) . .
C88' C88 C89' 77(10) . .
C87 C88 C89' 121(8) . .
C88 C88' C89' 81(10) . .
C88 C88' C87 74(10) . .
C89' C88' C87 119(3) . .
C89' C89 N8 51(5) . .
C89 C89' C88' 137(6) . .
C89 C89' N8 98(6) . .
C88' C89' N8 123(2) . .
C89 C89' C88 129(7) . .
C88' C89' C88 22(4) . .
N8 C89' C88 117(5) . .
C91 C90 C92 121.0(16) . .
C91 C90 C87 130.9(19) . .
C92 C90 C87 108.0(19) . .
C91 C90 C87' 105.8(19) . .
C92 C90 C87' 130(2) . .
C87 C90 C87' 27.9(14) . .
C93 C91 C90 117.9(17) . .
C94 C92 C90 117.8(18) . .
C91 C93 C95 123.1(16) . .
C92 C94 C95 121.7(16) . .
C93 C95 C94 117.8(13) . .
C93 C95 C96 121.5(13) . .
C94 C95 C96 120.5(13) . .
O15 C96 O16 115.7(12) . .
O15 C96 C95 123.1(11) . .
O16 C96 C95 121.1(12) . .
O15 C96 Sm2 57.9(7) . .
O16 C96 Sm2 58.7(7) . .
C95 C96 Sm2 168.9(10) . .
C99 C97 N9 122(2) . .
C100 C98 N9 123.3(16) . .
C97 C99 C101 122.8(18) . .
C98 C100 C101 121.9(16) . .
C100 C101 C99 113.9(15) . .
C100 C101 C102 126.1(15) . .
C99 C101 C102 120.0(15) . .
C103 C102 C104 119.1(12) . .
C103 C102 C101 123.5(13) . .
C104 C102 C101 117.4(13) . .
C102 C103 C105 121.0(13) . .
C106 C104 C102 118.2(12) . .
C107 C105 C103 120.1(12) . .
C104 C106 C107 121.7(12) . .
C105 C107 C106 119.6(12) . .
C105 C107 C108 121.7(11) . .
C106 C107 C108 118.8(11) . .
O17 C108 O18 126.7(12) . .
O17 C108 C107 117.8(11) . .
O18 C108 C107 115.3(11) . .
N10 C109 C111 125.2(15) . .
N10 C110 C112 125.4(13) . .
C109 C111 C113 118.6(14) . .
C110 C112 C113 119.7(13) . .
C111 C113 C112 115.3(12) . .
C111 C113 C114 123.7(13) . .
C112 C113 C114 120.9(12) . .
C116 C114 C115 118.0(13) . .
C116 C114 C113 119.4(13) . .
C115 C114 C113 122.4(12) . .
C117 C115 C114 120.3(13) . .
C118 C116 C114 121.3(13) . .
C119 C117 C115 120.7(13) . .
C116 C118 C119 119.0(11) . .
C117 C119 C118 120.5(11) . .
C117 C119 C120 121.2(11) . .
C118 C119 C120 118.3(10) . .
O20 C120 O19 124.5(10) . .
O20 C120 C119 117.5(10) . .
O19 C120 C119 118.0(9) . .
N11 C121 C123 122.8(13) . .
N11 C122 C124 123.7(14) . .
C125 C123 C121 120.6(12) . .
C122 C124 C125 119.5(14) . .
C123 C125 C124 116.0(13) . .
C123 C125 C126 122.4(12) . .
C124 C125 C126 121.5(13) . .
C128 C126 C127 117.3(12) . .
C128 C126 C125 121.7(11) . .
C127 C126 C125 120.8(12) . .
C129 C127 C126 122.6(12) . .
C126 C128 C130 120.3(11) . .
C127 C129 C131 118.5(12) . .
C131 C130 C128 120.0(12) . .
C130 C131 C129 121.1(11) . .
C130 C131 C132 120.3(11) . .
C129 C131 C132 118.5(11) . .
O22 C132 O21 125.7(12) . .
O22 C132 C131 117.4(10) . .
O21 C132 C131 116.9(11) . .
C135 C133 N12 123(2) . .
C234 C134 N12 86(4) . .
C234 C134 C136 83(4) . .
N12 C134 C136 125(3) . .
C234 C134 C236 58(4) . .
N12 C134 C236 120(3) . .
C136 C134 C236 25.1(17) . .
C134 C234 N12 57(4) . .
C134 C234 C236 96(5) . .
N12 C234 C236 125(3) . .
C134 C234 C136 67(4) . .
N12 C234 C136 103(3) . .
C236 C234 C136 29.6(16) . .
C133 C135 C137 118(2) . .
C236 C136 C137 93(4) . .
C236 C136 C134 105(5) . .
C137 C136 C134 127(3) . .
C236 C136 C234 74(4) . .
C137 C136 C234 125(3) . .
C134 C136 C234 30.5(17) . .
C136 C236 C137 56(4) . .
C136 C236 C234 76(4) . .
C137 C236 C234 110(3) . .
C136 C236 C134 50(4) . .
C137 C236 C134 93(3) . .
C234 C236 C134 26.0(16) . .
C136 C137 C135 107(2) . .
C136 C137 C236 31.7(18) . .
C135 C137 C236 122.3(19) . .
C136 C137 C138 132(2) . .
C135 C137 C138 117.8(14) . .
C236 C137 C138 118.4(19) . .
C139 C138 C140 119.7(13) . .
C139 C138 C137 123.9(13) . .
C140 C138 C137 116.3(13) . .
C141 C139 C138 121.0(16) . .
C142 C140 C138 118.6(13) . .
C139 C141 C143 120.4(15) . .
C140 C142 C143 121.2(14) . .
C142 C143 C141 118.9(13) . .
C142 C143 C144 121.5(13) . .
C141 C143 C144 119.2(12) . .
O24 C144 O23 124.2(12) . .
O24 C144 C143 120.3(12) . .
O23 C144 C143 115.5(12) . .
C152 C150 C151 114.3(15) . .
C152 C150 C147 122.4(16) . .
C151 C150 C147 123.2(15) . .
C153 C151 C150 124.2(15) . .
C154 C152 C150 124.1(16) . .
C151 C153 C155 119.0(13) . .
C152 C154 C155 118.3(16) . .
C153 C155 C154 119.3(14) . .
C153 C155 C156 120.0(13) . .
C154 C155 C156 120.4(14) . .
O25 C156 O26 123.8(14) . .
O25 C156 C155 119.9(14) . .
O26 C156 C155 116.1(16) . .
N14 C157 C258 129(3) . .
N14 C157 C158 130(3) . .
C258 C157 C158 28.3(18) . .
C258 C158 C157 69(5) . .
C258 C158 C159 77(5) . .
C157 C158 C159 112(3) . .
C158 C258 C157 82(5) . .
C158 C258 C159 75(5) . .
C157 C258 C159 116(3) . .
C160 C159 C162 124(3) . .
C160 C159 C260 41(2) . .
C162 C159 C260 124(3) . .
C160 C159 C158 108(3) . .
C162 C159 C158 121(2) . .
C260 C159 C158 113(3) . .
C160 C159 C258 112(3) . .
C162 C159 C258 124(3) . .
C260 C159 C258 98(3) . .
C158 C159 C258 27.6(16) . .
C260 C160 C159 72(4) . .
C260 C160 C161 59(4) . .
C159 C160 C161 110(3) . .
C160 C260 C161 84(4) . .
C160 C260 C159 67(4) . .
C161 C260 C159 122(4) . .
C260 C161 N14 118(3) . .
C260 C161 C160 37(2) . .
N14 C161 C160 107(2) . .
C163 C162 C159 124.6(19) . .
C163 C162 C164 114.0(17) . .
C159 C162 C164 121(2) . .
C165 C163 C162 122.2(16) . .
C166 C164 C162 124.5(17) . .
C167 C165 C163 122.3(17) . .
C164 C166 C167 117.5(15) . .
C165 C167 C166 118.3(16) . .
C165 C167 C168 123.3(16) . .
C166 C167 C168 118.2(13) . .
O28 C168 O27 128.0(17) . .
O28 C168 C167 117.8(14) . .
O27 C168 C167 114.2(16) . .
C2 N1 C1 118.9(14) . .
C2 N1 Cu9 117.9(13) . .
C1 N1 Cu9 123.2(12) . .
C13 N2 C14 115.9(12) . .
C13 N2 Cu4 119.9(10) . .
C14 N2 Cu4 123.8(9) . .
C29' N3 C25' 103(2) . .
C29' N3 C29 35.2(15) . .
C25' N3 C29 118(2) . .
C29' N3 C25 116(2) . .
C25' N3 C25 29.6(18) . .
C29 N3 C25 112(2) . .
C29' N3 Cu10 123.7(15) . 1_655
C25' N3 Cu10 126.4(18) . 1_655
C29 N3 Cu10 115.5(16) . 1_655
C25 N3 Cu10 120.1(17) . 1_655
C41 N4 C37' 117.8(15) . .
C41 N4 C37 121.6(19) . .
C37' N4 C37 25.1(15) . .
C41 N4 Cu12 121.1(11) . .
C37' N4 Cu12 116.7(13) . .
C37 N4 Cu12 117.2(18) . .
C50 N5 C49 118.0(13) . .
C50 N5 Cu13 123.7(12) . .
C49 N5 Cu13 117.9(11) . .
C62 N6 C61 119.9(15) . .
C62 N6 Cu7 118.9(11) . .
C61 N6 Cu7 120.1(12) . .
C73 N7 C74 118.6(14) . .
C73 N7 Cu6 120.6(11) . 1_655
C74 N7 Cu6 120.7(10) . 1_655
C85 N8 C89' 115(2) . .
C85 N8 C85' 33.1(17) . .
C89' N8 C85' 144(2) . .
C85 N8 C89 144(3) . .
C89' N8 C89 32(3) . .
C85' N8 C89 175(3) . .
C85 N8 Cu1 125.8(17) . 1_654
C89' N8 Cu1 116.7(14) . 1_654
C85' N8 Cu1 99.1(16) . 1_654
C89 N8 Cu1 85(3) . 1_654
C97 N9 C98 115.2(15) . .
C97 N9 Cu12 121.1(14) . 1_554
C98 N9 Cu12 123.4(10) . 1_554
C109 N10 C110 115.7(13) . .
C109 N10 Cu5 122.9(11) . 1_554
C110 N10 Cu5 121.4(10) . 1_554
C121 N11 C122 117.3(12) . .
C121 N11 Cu3 119.6(10) . 1_654
C122 N11 Cu3 122.9(10) . 1_654
C134 N12 C234 37(2) . .
C134 N12 C133 110(3) . .
C234 N12 C133 119(2) . .
C134 N12 Cu13 122(2) . 1_554
C234 N12 Cu13 116.9(19) . 1_554
C133 N12 Cu13 122.6(16) . 1_554
C14B N13 C149 88(4) . .
C14B N13 C14A 39(3) . .
C149 N13 C14A 110(4) . .
C14B N13 C249 139(4) . .
C149 N13 C249 66(4) . .
C14A N13 C249 121(3) . .
C14B N13 Cu8 113(4) . 1_564
C149 N13 Cu8 114(3) . 1_564
C14A N13 Cu8 125(2) . 1_564
C249 N13 Cu8 106(2) . 1_564
C14B N13 Cu8' 68(4) . 1_564
C149 N13 Cu8' 114(3) . 1_564
C14A N13 Cu8' 88(2) . 1_564
C249 N13 Cu8' 150(2) . 1_564
Cu8 N13 Cu8' 44.6(5) 1_564 1_564
C157 N14 C161 113(3) . .
C157 N14 Cu1B 121(2) . 1_564
C161 N14 Cu1B 121.0(18) . 1_564
C157 N14 Cu1A 134(2) . 1_564
C161 N14 Cu1A 112.8(17) . 1_564
Cu1B N14 Cu1A 17.9(3) 1_564 1_564
C12 O1 Sm1 121.4(10) . .
C12 O2 Sm2 135.1(10) . .
C24 O3 Sm4 176.4(9) . 1_455
C24 O4 Sm1 136.9(8) . .
C36 O5 Sm2 93.0(10) . .
C36 O6 Sm2 84.7(9) . .
C48 O7 Sm2 129.8(10) . .
C48 O8 Sm4 148.1(9) . .
C60 O9 Sm4 137.5(8) . .
C60 O10 Sm6 145.0(8) . .
C72 O11 Sm5 94.0(9) . .
C72 O12 Sm5 92.6(9) . .
C84 O13 Sm6 169.1(8) . .
C84 O14 Sm3 147.7(8) . 1_655
C96 O15 Sm2 95.8(7) . .
C96 O16 Sm2 94.8(8) . .
C108 O17 Sm1 131.6(8) . .
C108 O18 Sm2 115.4(9) . .
C108 O18 Sm3 128.6(8) . .
Sm2 O18 Sm3 87.8(3) . .
C120 O19 Sm3 131.1(7) . .
C120 O19 Sm1 120.9(7) . .
Sm3 O19 Sm1 106.7(3) . .
C120 O20 Sm6 153.3(8) . 1_455
C132 O21 Sm1 172.9(9) . 1_655
C132 O22 Sm4 146.1(8) . .
C144 O23 Sm3 138.3(9) . .
C144 O24 Sm5 142.3(9) . .
C156 O25 Sm3 131.3(9) . .
C156 O26 Sm5 137.4(10) . .
C168 O27 Sm5 138.3(10) . .
C168 O28 Sm6 133.6(11) . .
Sm3 O29 Sm1 114.2(3) . .
Sm3 O29 Sm2 102.7(3) . .
Sm1 O29 Sm2 117.1(3) . .
Sm3 O30 Sm4 112.2(4) . .
Sm3 O30 Sm2 104.4(3) . .
Sm4 O30 Sm2 124.0(4) . .
Sm5 O31 Sm4 108.1(3) . .
Sm5 O31 Sm3 126.2(3) . .
Sm4 O31 Sm3 108.2(3) . .
Sm6 O32 Sm4 123.3(3) . .
Sm6 O32 Sm5 118.7(3) . .
Sm4 O32 Sm5 104.4(3) . .
O34' O33 O33' 124.1(11) . .
O34' O33 Cl1 64.9(9) . .
O33' O33 Cl1 59.2(8) . .
O35 O33' Cl1 66.9(9) . .
O35 O33' O33 127.5(11) . .
Cl1 O33' O33 60.6(8) . .
O35' O34 Cl1 75.1(13) . .
O33 O34' Cl1 65.5(10) . .
O33' O35 Cl1 66.2(9) . .
O34 O35' Cl1 74.5(13) . .
O36 O36' Cl1 74.8(12) . .
O36' O36 Cl1 76.3(12) . .
O40' O37 Cl2 67.4(12) . .
O40' O37 O39' 120.9(16) . .
Cl2 O37 O39' 55.8(12) . .
O38 O37' Cl2 65.1(11) . .
O38 O37' O39 122.3(15) . .
Cl2 O37' O39 58.6(12) . .
O40 O38' Cl2 74.8(13) . .
O37' O38 Cl2 65.2(11) . .
O37' O38 O39' 124.9(12) . .
Cl2 O38 O39' 59.8(12) . .
Cl2 O39' O38 59.8(12) . .
Cl2 O39' O37 56.9(13) . .
O38 O39' O37 99(2) . .
Cl2 O39 O37' 59.1(12) . .
Cl2 O39 O40' 57.5(13) . .
O37' O39 O40' 98(2) . .
O37 O40' Cl2 68.2(12) . .
O37 O40' O39 124.4(13) . .
Cl2 O40' O39 56.4(12) . .
O38' O40 Cl2 72.7(13) . .
O33' Cl1 O36 126.0(15) . .
O33' Cl1 O35 46.9(14) . .
O36 Cl1 O35 112.4(12) . .
O33' Cl1 O34 122.1(18) . .
O36 Cl1 O34 111.8(12) . .
O35 Cl1 O34 110.3(13) . .
O33' Cl1 O36' 111.1(11) . .
O36 Cl1 O36' 28.9(13) . .
O35 Cl1 O36' 84.4(15) . .
O34 Cl1 O36' 118.6(18) . .
O33' Cl1 O34' 109.7(12) . .
O36 Cl1 O34' 81.0(16) . .
O35 Cl1 O34' 156.6(16) . .
O34 Cl1 O34' 79.9(18) . .
O36' Cl1 O34' 109.8(12) . .
O33' Cl1 O35' 108.3(12) . .
O36 Cl1 O35' 117.1(17) . .
O35 Cl1 O35' 81.5(17) . .
O34 Cl1 O35' 30.4(17) . .
O36' Cl1 O35' 107.7(12) . .
O34' Cl1 O35' 110.2(13) . .
O33' Cl1 O33 60.2(14) . .
O36 Cl1 O33 108.3(11) . .
O35 Cl1 O33 107.1(11) . .
O34 Cl1 O33 106.6(12) . .
O36' Cl1 O33 125.9(16) . .
O34' Cl1 O33 49.6(15) . .
O35' Cl1 O33 126.1(17) . .
O38' Cl2 O39 80(2) . .
O38' Cl2 O38 131.9(18) . .
O39 Cl2 O38 110.9(14) . .
O38' Cl2 O39' 111.2(14) . .
O39 Cl2 O39' 168(2) . .
O38 Cl2 O39' 60(2) . .
O38' Cl2 O37' 111.5(13) . .
O39 Cl2 O37' 62(2) . .
O38 Cl2 O37' 49.7(19) . .
O39' Cl2 O37' 110.0(14) . .
O38' Cl2 O40 32.5(19) . .
O39 Cl2 O40 112.3(14) . .
O38 Cl2 O40 110.8(13) . .
O39' Cl2 O40 79(2) . .
O37' Cl2 O40 120(2) . .
O38' Cl2 O40' 108.1(12) . .
O39 Cl2 O40' 66(2) . .
O38 Cl2 O40' 119.4(19) . .
O39' Cl2 O40' 110.0(14) . .
O37' Cl2 O40' 105.9(13) . .
O40 Cl2 O40' 127(2) . .
O38' Cl2 O37 113(2) . .
O39 Cl2 O37 110.4(14) . .
O38 Cl2 O37 106.2(12) . .
O39' Cl2 O37 67(2) . .
O37' Cl2 O37 133(2) . .
O40 Cl2 O37 105.9(13) . .
O40' Cl2 O37 44(2) . .
C147 C146 C14A 126(3) . .
C147 C146 C14B 112.9(18) . .
C14A C146 C14B 26(2) . .
C14B C14A N13 51(4) . .
C14B C14A C146 110(6) . .
N13 C14A C146 121(4) . .
C14B C14A C149 41(5) . .
N13 C14A C149 34(2) . .
C146 C14A C149 92(3) . .
C14A C14B N13 90(5) . .
C14A C14B C149 118(6) . .
N13 C14B C149 52(3) . .
C14A C14B C146 44(5) . .
N13 C14B C146 106(4) . .
C149 C14B C146 97(4) . .
C14A C14B Cu8' 115(5) . 1_564
N13 C14B Cu8' 86(4) . 1_564
C149 C14B Cu8' 108(4) . 1_564
C146 C14B Cu8' 154(3) . 1_564
C148 C147 C146 101(2) . .
C148 C147 C150 127(2) . .
C146 C147 C150 128.0(17) . .
C148 C147 C248 47(2) . .
C146 C147 C248 110(2) . .
C150 C147 C248 118(2) . .
C248 C148 C147 78(3) . .
C248 C148 C149 101(4) . .
C147 C148 C149 129(4) . .
C248 C148 C249 50(3) . .
C147 C148 C249 111(3) . .
C149 C148 C249 52(3) . .
C148 C248 C249 92(4) . .
C148 C248 C147 55(3) . .
C249 C248 C147 124(3) . .
C148 C248 C149 44(3) . .
C249 C248 C149 48(3) . .
C147 C248 C149 87(3) . .
N13 C149 C249 65(4) . .
N13 C149 C14B 41(3) . .
C249 C149 C14B 101(5) . .
N13 C149 C148 110(5) . .
C249 C149 C148 80(4) . .
C14B C149 C148 99(5) . .
N13 C149 C14A 36(2) . .
C249 C149 C14A 84(4) . .
C14B C149 C14A 20(2) . .
C148 C149 C14A 85(4) . .
N13 C149 C248 89(4) . .
C249 C149 C248 45(3) . .
C14B C149 C248 101(4) . .
C148 C149 C248 34(2) . .
C14A C149 C248 81(3) . .
C149 C249 N13 48(3) . .
C149 C249 C248 87(4) . .
N13 C249 C248 106(3) . .
C149 C249 C148 49(3) . .
N13 C249 C148 80(3) . .
C248 C249 C148 38(2) . .
Cu1B Cu1A N14 62.7(10) . 1_546
Cu1B Cu1A I8 84.9(8) . 1_645
N14 Cu1A I8 119.5(6) 1_546 1_645
Cu1B Cu1A Cu1' 120.8(8) . 1_655
N14 Cu1A Cu1' 88.3(6) 1_546 1_655
I8 Cu1A Cu1' 149.9(3) 1_645 1_655
Cu1B Cu1A I11 75.0(8) . .
N14 Cu1A I11 103.3(6) 1_546 .
I8 Cu1A I11 116.3(2) 1_645 .
Cu1' Cu1A I11 62.5(2) 1_655 .
Cu1B Cu1A Cu9 55.1(8) . .
N14 Cu1A Cu9 117.8(7) 1_546 .
I8 Cu1A Cu9 59.71(13) 1_645 .
Cu1' Cu1A Cu9 119.9(3) 1_655 .
I11 Cu1A Cu9 59.27(12) . .
Cu1B Cu1A I9 174.3(9) . 1_655
N14 Cu1A I9 111.6(6) 1_546 1_655
I8 Cu1A I9 98.06(18) 1_645 1_655
Cu1' Cu1A I9 57.9(2) 1_655 1_655
I11 Cu1A I9 107.68(18) . 1_655
Cu9 Cu1A I9 130.5(2) . 1_655
Cu1A Cu1B N14 99.3(11) . 1_546
Cu1A Cu1B Cu9 112.0(9) . .
N14 Cu1B Cu9 148.6(8) 1_546 .
Cu1A Cu1B I11 90.5(8) . .
N14 Cu1B I11 113.6(7) 1_546 .
Cu9 Cu1B I11 64.67(17) . .
Cu1A Cu1B I8 80.2(8) . 1_645
N14 Cu1B I8 127.8(7) 1_546 1_645
Cu9 Cu1B I8 63.67(17) . 1_645
I11 Cu1B I8 118.6(3) . 1_645
Cu1A Cu1B Cu1' 48.4(7) . 1_655
N14 Cu1B Cu1' 81.5(7) 1_546 1_655
Cu9 Cu1B Cu1' 116.8(3) . 1_655
I11 Cu1B Cu1' 58.0(2) . 1_655
I8 Cu1B Cu1' 126.3(3) 1_645 1_655

loop_
_geom_bond_atom_site_label_1
_geom_bond_atom_site_label_2
_geom_bond_distance
_geom_bond_site_symmetry_2
Sm1 O21 2.275(8) 1_455
Sm1 O4 2.337(8) .
Sm1 O1 2.380(10) .
Sm1 O17 2.421(9) .
Sm1 O29 2.427(8) .
Sm1 O2W 2.438(14) .
Sm1 O1W 2.495(12) .
Sm1 O19 2.627(8) .
Sm1 Sm3 4.0603(8) .
Sm2 O2 2.369(9) .
Sm2 O30 2.410(9) .
Sm2 O29 2.432(8) .
Sm2 O5 2.461(11) .
Sm2 O15 2.474(9) .
Sm2 O16 2.491(10) .
Sm2 O7 2.499(9) .
Sm2 O6 2.651(11) .
Sm2 O18 2.711(10) .
Sm2 C36 2.818(16) .
Sm2 C96 2.906(14) .
Sm2 Sm3 3.7794(9) .
Sm3 O30 2.373(9) .
Sm3 O23 2.397(11) .
Sm3 O25 2.396(10) .
Sm3 O14 2.408(9) 1_455
Sm3 O29 2.408(8) .
Sm3 O19 2.432(8) .
Sm3 O31 2.445(8) .
Sm3 O18 2.739(10) .
Sm3 Sm4 3.9598(7) .
Sm4 O3 2.301(10) 1_655
Sm4 O8 2.361(9) .
Sm4 O9 2.397(8) .
Sm4 O30 2.398(8) .
Sm4 O22 2.424(7) .
Sm4 O31 2.442(7) .
Sm4 O32 2.474(8) .
Sm4 Sm5 3.9255(9) .
Sm5 O26 2.331(11) .
Sm5 O27 2.362(11) .
Sm5 O31 2.407(8) .
Sm5 O24 2.436(10) .
Sm5 O11 2.473(11) .
Sm5 O3W 2.492(12) .
Sm5 O32 2.494(8) .
Sm5 O12 2.510(10) .
Sm5 C72 2.847(15) .
Sm6 O13 2.310(9) .
Sm6 O10 2.347(9) .
Sm6 O20 2.366(9) 1_655
Sm6 O32 2.388(8) .
Sm6 O28 2.417(9) .
Sm6 O5W 2.445(11) .
Sm6 O4W 2.488(13) .
Cu1 N8 2.077(17) 1_456
Cu1 Cu1' 2.492(8) .
Cu1 I9 2.644(3) .
Cu1 I12 2.660(3) .
Cu1 Cu2 2.700(4) .
Cu1 I2 2.735(3) .
Cu1 Cu8' 2.787(8) .
Cu1' C85' 2.01(4) 1_456
Cu1' I2 2.612(8) .
Cu1' Cu1A 2.656(9) 1_455
Cu1' I9 2.716(8) .
Cu1' I11 2.755(8) 1_455
Cu1' Cu1B 3.051(10) 1_455
Cu2 I3 2.662(2) .
Cu2 Cu10 2.665(3) .
Cu2 I1 2.676(2) .
Cu2 I12 2.681(3) .
Cu2 I2 2.705(2) .
Cu2 Cu3 3.041(3) .
Cu3 N11 2.018(11) 1_456
Cu3 I4 2.602(2) .
Cu3 Cu4 2.644(3) .
Cu3 I3 2.658(2) .
Cu3 I2 2.687(2) .
Cu4 N2 2.033(11) .
Cu4 I5 2.6607(19) .
Cu4 I4 2.668(2) .
Cu4 I3 2.681(2) .
Cu4 Cu5 2.797(3) .
Cu5 N10 2.040(11) 1_556
Cu5 I5 2.592(2) .
Cu5 I6 2.617(2) .
Cu5 Cu6 2.626(3) .
Cu5 I3 2.837(2) .
Cu6 N7 2.019(12) 1_455
Cu6 I6 2.626(2) .
Cu6 I5 2.666(2) .
Cu6 I7 2.673(2) .
Cu7 N6 2.061(14) .
Cu7 I7 2.573(3) .
Cu7 I8 2.658(3) .
Cu7 I9 2.688(3) 1_565
Cu8 Cu8' 1.723(11) .
Cu8 N13 2.07(2) 1_546
Cu8 I7 2.591(4) 1_545
Cu8 I10 2.635(4) .
Cu8 I9 2.652(4) .
Cu8' C14B 2.24(6) 1_546
Cu8' N13 2.40(2) 1_546
Cu8' I10 2.589(8) .
Cu8' I9 2.649(8) .
Cu8' I12 2.833(10) .
Cu8' Cu11 2.966(8) .
Cu9 N1 1.985(13) .
Cu9 Cu1B 2.443(7) .
Cu9 I8 2.650(3) 1_645
Cu9 I11 2.682(3) .
Cu9 I10 2.741(3) .
Cu9 Cu11 2.754(4) .
Cu9 Cu1A 2.763(6) .
Cu10 N3 2.055(12) 1_455
Cu10 I2 2.659(2) .
Cu10 I9 2.660(2) .
Cu10 I1 2.661(3) .
Cu11 I12 2.665(3) .
Cu11 I1 2.680(3) .
Cu11 I10 2.688(3) .
Cu11 I11 2.719(3) .
Cu12 N4 1.913(12) .
Cu12 N9 1.940(12) 1_556
Cu13 N5 1.890(13) .
Cu13 N12 1.909(17) 1_556
I7 Cu8 2.591(4) 1_565
I8 Cu1A 2.549(5) 1_465
I8 Cu1B 2.577(6) 1_465
I8 Cu9 2.650(3) 1_465
I9 Cu7 2.688(3) 1_545
I9 Cu1A 2.932(6) 1_455
I11 Cu1B 2.567(6) .
I11 Cu1A 2.657(5) .
I11 Cu1' 2.755(8) 1_655
C1 C3 1.36(2) .
C1 N1 1.42(2) .
C2 N1 1.36(3) .
C2 C4 1.47(3) .
C3 C5 1.40(3) .
C4 C5 1.37(3) .
C5 C6 1.45(2) .
C6 C7 1.38(2) .
C6 C8 1.41(3) .
C7 C9 1.39(2) .
C8 C10 1.38(2) .
C9 C11 1.42(2) .
C10 C11 1.40(2) .
C11 C12 1.49(2) .
C12 O2 1.23(2) .
C12 O1 1.32(2) .
C13 C15 1.35(2) .
C13 N2 1.364(19) .
C14 C16 1.38(2) .
C14 N2 1.40(2) .
C15 C17 1.398(19) .
C16 C17 1.38(2) .
C17 C18 1.496(17) .
C18 C20 1.360(19) .
C18 C19 1.403(18) .
C19 C21 1.403(18) .
C20 C22 1.401(19) .
C21 C23 1.352(19) .
C22 C23 1.409(19) .
C23 C24 1.523(18) .
C24 O3 1.240(16) .
C24 O4 1.269(16) .
C25 C25' 0.70(4) .
C25 C26 1.29(6) .
C25 C26' 1.30(5) .
C25 N3 1.41(4) .
C25' C26' 1.30(4) .
C25' N3 1.31(4) .
C25' C26 1.70(6) .
C26 C26' 0.89(4) .
C26 C27 1.51(5) .
C26' C27 1.39(3) .
C27 C28 1.37(4) .
C27 C28' 1.40(4) .
C27 C30 1.49(2) .
C28 C28' 0.78(4) .
C28 C29 1.43(5) .
C28 C29' 1.61(5) .
C28' C29' 1.45(5) .
C28' C29 1.68(5) .
C29 C29' 0.81(3) .
C29 N3 1.35(3) .
C29' N3 1.31(3) .
C30 C32 1.40(2) .
C30 C31 1.43(2) .
C31 C33 1.35(2) .
C32 C34 1.38(2) .
C33 C35 1.38(2) .
C34 C35 1.44(3) .
C35 C36 1.54(2) .
C36 O6 1.23(2) .
C36 O5 1.249(18) .
C37 C37' 0.67(4) .
C37 C38 1.43(5) .
C37 N4 1.58(4) .
C37' C38 1.36(3) .
C37' N4 1.47(3) .
C38 C39 1.42(2) .
C39 C40 1.37(2) .
C39 C42 1.488(18) .
C40 C41 1.41(2) .
C41 N4 1.28(2) .
C42 C44 1.390(19) .
C42 C43 1.405(19) .
C43 C45 1.354(18) .
C44 C46 1.380(19) .
C45 C47 1.415(17) .
C46 C47 1.382(19) .
C47 C48 1.54(2) .
C48 O7 1.233(17) .
C48 O8 1.268(17) .
C49 N5 1.36(2) .
C49 C51 1.43(2) .
C50 N5 1.33(2) .
C50 C52 1.35(2) .
C51 C53 1.37(2) .
C52 C53 1.39(2) .
C53 C54 1.478(18) .
C54 C55 1.369(19) .
C54 C56 1.423(18) .
C55 C57 1.389(18) .
C56 C58 1.35(2) .
C57 C59 1.407(18) .
C58 C59 1.371(18) .
C59 C60 1.472(17) .
C60 O9 1.237(15) .
C60 O10 1.305(15) .
C61 N6 1.34(2) .
C61 C63 1.37(3) .
C62 N6 1.31(2) .
C62 C64 1.42(3) .
C63 C65 1.38(3) .
C64 C65 1.37(2) .
C65 C66 1.48(2) .
C66 C68 1.35(2) .
C66 C67 1.44(2) .
C67 C69 1.36(2) .
C68 C70 1.42(2) .
C69 C71 1.40(3) .
C70 C71 1.42(2) .
C71 C72 1.51(2) .
C72 O12 1.235(18) .
C72 O11 1.247(19) .
C73 N7 1.36(2) .
C73 C75 1.44(2) .
C74 N7 1.36(2) .
C74 C76 1.38(2) .
C75 C77 1.39(2) .
C76 C77 1.401(19) .
C77 C78 1.517(17) .
C78 C79 1.392(18) .
C78 C80 1.398(18) .
C79 C81 1.410(18) .
C80 C82 1.380(19) .
C81 C83 1.365(18) .
C82 C83 1.416(18) .
C83 C84 1.544(16) .
C84 O14 1.206(15) .
C84 O13 1.222(15) .
C85 C85' 0.93(4) .
C85 C86 1.28(4) .
C85 N8 1.29(3) .
C85 C87' 1.89(5) .
C85 C86' 1.95(5) .
C85' N8 1.68(4) .
C85' Cu1' 2.01(4) 1_654
C85' C86 2.00(5) .
C86 C87' 0.74(4) .
C86 C86' 0.95(4) .
C86 C87 1.53(4) .
C86' C87' 1.26(6) .
C87 C87' 0.90(4) .
C87 C88 1.31(10) .
C87 C88' 1.36(5) .
C87 C90 1.53(3) .
C87' C90 1.90(5) .
C88 C88' 0.51(10) .
C88 C89' 1.34(11) .
C88' C89' 1.32(4) .
C89 C89' 0.96(9) .
C89 N8 1.81(9) .
C89' N8 1.41(3) .
C90 C91 1.37(3) .
C90 C92 1.46(3) .
C91 C93 1.34(2) .
C92 C94 1.31(3) .
C93 C95 1.39(2) .
C94 C95 1.41(2) .
C95 C96 1.437(19) .
C96 O15 1.294(17) .
C96 O16 1.301(16) .
C97 C99 1.30(3) .
C97 N9 1.37(3) .
C98 C100 1.31(2) .
C98 N9 1.38(2) .
C99 C101 1.42(2) .
C100 C101 1.38(2) .
C101 C102 1.49(2) .
C102 C103 1.35(2) .
C102 C104 1.454(18) .
C103 C105 1.422(19) .
C104 C106 1.390(18) .
C105 C107 1.371(18) .
C106 C107 1.387(17) .
C107 C108 1.541(17) .
C108 O17 1.206(15) .
C108 O18 1.290(15) .
C109 N10 1.33(2) .
C109 C111 1.39(2) .
C110 N10 1.34(2) .
C110 C112 1.34(2) .
C111 C113 1.41(2) .
C112 C113 1.443(19) .
C113 C114 1.455(18) .
C114 C116 1.393(18) .
C114 C115 1.42(2) .
C115 C117 1.379(19) .
C116 C118 1.384(18) .
C117 C119 1.362(18) .
C118 C119 1.413(17) .
C119 C120 1.514(15) .
C120 O20 1.244(13) .
C120 O19 1.274(14) .
C121 N11 1.316(18) .
C121 C123 1.42(2) .
C122 N11 1.344(19) .
C122 C124 1.41(2) .
C123 C125 1.39(2) .
C124 C125 1.40(2) .
C125 C126 1.443(19) .
C126 C128 1.407(18) .
C126 C127 1.421(18) .
C127 C129 1.373(18) .
C128 C130 1.411(18) .
C129 C131 1.403(18) .
C130 C131 1.378(17) .
C131 C132 1.530(15) .
C132 O22 1.244(15) .
C132 O21 1.259(14) .
C133 C135 1.34(3) .
C133 N12 1.43(3) .
C134 C234 0.79(4) .
C134 N12 1.11(4) .
C134 C136 1.42(5) .
C134 C236 1.79(6) .
C234 N12 1.32(4) .
C234 C236 1.53(5) .
C234 C136 1.54(5) .
C135 C137 1.48(2) .
C136 C236 0.78(4) .
C136 C137 1.23(4) .
C236 C137 1.49(4) .
C137 C138 1.492(19) .
C138 C139 1.38(2) .
C138 C140 1.43(2) .
C139 C141 1.35(2) .
C140 C142 1.38(2) .
C141 C143 1.42(2) .
C142 C143 1.39(2) .
C143 C144 1.482(17) .
C144 O24 1.251(17) .
C144 O23 1.271(18) .
C150 C152 1.39(2) .
C150 C151 1.40(2) .
C150 C147 1.43(2) .
C151 C153 1.37(2) .
C152 C154 1.38(3) .
C153 C155 1.387(19) .
C154 C155 1.42(2) .
C155 C156 1.49(2) .
C156 O25 1.26(2) .
C156 O26 1.28(2) .
C157 N14 1.20(3) .
C157 C258 1.37(5) .
C157 C158 1.46(5) .
C158 C258 0.70(4) .
C158 C159 1.46(4) .
C258 C159 1.47(5) .
C159 C160 1.40(5) .
C159 C162 1.41(3) .
C159 C260 1.44(5) .
C160 C260 0.99(5) .
C160 C161 1.63(5) .
C260 C161 1.41(5) .
C161 N14 1.43(3) .
C162 C163 1.40(3) .
C162 C164 1.41(2) .
C163 C165 1.38(3) .
C164 C166 1.40(2) .
C165 C167 1.37(2) .
C166 C167 1.42(3) .
C167 C168 1.52(2) .
C168 O28 1.236(19) .
C168 O27 1.242(19) .
N3 Cu10 2.055(12) 1_655
N7 Cu6 2.019(12) 1_655
N8 Cu1 2.077(17) 1_654
N9 Cu12 1.940(12) 1_554
N10 Cu5 2.040(11) 1_554
N11 Cu3 2.018(11) 1_654
N12 Cu13 1.909(17) 1_554
N13 C14B 1.05(4) .
N13 C149 1.27(7) .
N13 C14A 1.34(5) .
N13 C249 1.54(5) .
N13 Cu8 2.07(2) 1_564
N13 Cu8' 2.40(2) 1_564
N14 Cu1B 1.92(2) 1_564
N14 Cu1A 2.13(2) 1_564
O3 Sm4 2.301(10) 1_455
O14 Sm3 2.408(9) 1_655
O20 Sm6 2.366(9) 1_455
O21 Sm1 2.275(8) 1_655
O33 O34' 1.21(3) .
O33 O33' 1.44(3) .
O33 Cl1 1.449(9) .
O33' O35 1.14(3) .
O33' Cl1 1.430(9) .
O34 O35' 0.75(4) .
O34 Cl1 1.438(9) .
O34' Cl1 1.442(9) .
O35 Cl1 1.438(9) .
O35' Cl1 1.442(9) .
O36' O36 0.72(3) .
O36' Cl1 1.441(9) .
O36 Cl1 1.431(9) .
O37 O40' 1.10(5) .
O37 Cl2 1.455(10) .
O37 O39' 1.60(5) .
O37' O38 1.21(4) .
O37' Cl2 1.436(9) .
O37' O39 1.48(5) .
O38' O40 0.80(5) .
O38' Cl2 1.429(9) .
O38 Cl2 1.436(9) .
O38 O39' 1.44(5) .
O39' Cl2 1.436(9) .
O39 Cl2 1.428(9) .
O39 O40' 1.57(5) .
O40' Cl2 1.446(10) .
O40 Cl2 1.444(9) .
C146 C147 1.37(2) .
C146 C14A 1.34(4) .
C146 C14B 1.81(7) .
C14A C14B 0.84(6) .
C14A C149 2.14(8) .
C14B C149 1.61(8) .
C14B Cu8' 2.24(6) 1_564
C147 C148 1.35(5) .
C147 C248 1.60(4) .
C148 C248 1.20(5) .
C148 C149 1.49(8) .
C148 C249 1.94(7) .
C248 C249 1.49(6) .
C248 C149 2.09(8) .
C149 C249 1.55(8) .
Cu1A Cu1B 0.666(7) .
Cu1A N14 2.13(2) 1_546
Cu1A I8 2.549(5) 1_645
Cu1A Cu1' 2.656(9) 1_655
Cu1A I9 2.932(6) 1_655
Cu1B N14 1.92(2) 1_546
Cu1B I8 2.577(6) 1_645
Cu1B Cu1' 3.051(10) 1_655
